data_7107449
loop_
_publ_author_name
'Ridla Bakri'
'Andrew Booth'
'Gavin Harle'
'Paul S. Middleton'
'Corinne Wills'
'William Clegg'
'Ross W. Harrington'
'R. John Errington'

_publ_section_title
;
 Rational addition of capping groups to the phosphomolybdate Keggin anion
 [PMo<sub>12</sub>O<sub>40</sub>]<sup>3-</sup> by mild, non-aqueous
 reductive aggregation
;
_journal_name_full 'Chem. Commun.'
_journal_page_first 2779
_journal_paper_doi 10.1039/c2cc17670j
_journal_volume 48
_journal_year 2012
_chemical_formula_moiety '3 C16 H36 N +,Mo12 V2 P O42 3-,C2 H3 N'
_chemical_formula_sum 'C50 H111 Mo12 N4 O42 P V2'
_chemical_formula_weight 2724.56
_chemical_name_systematic
;
?
;
_space_group_IT_number 15
_symmetry_cell_setting monoclinic
_symmetry_space_group_name_Hall '-I 2ya'
_symmetry_space_group_name_H-M 'I 1 2/a 1'
_atom_sites_solution_hydrogens geom
_atom_sites_solution_primary direct
_atom_sites_solution_secondary difmap
_audit_creation_method SHELXL-97
_cell_angle_alpha 90.00
_cell_angle_beta 95.462(7)
_cell_angle_gamma 90.00
_cell_formula_units_Z 8
_cell_length_a 23.8622(17)
_cell_length_b 14.4740(17)
_cell_length_c 49.226(4)
_cell_measurement_reflns_used 979
_cell_measurement_temperature 120(2)
_cell_measurement_theta_max 25.0
_cell_measurement_theta_min 2.23
_cell_volume 16925(3)
_computing_cell_refinement 'Bruker APEX2'
_computing_data_collection 'Bruker APEX2'
_computing_data_reduction 'Bruker APEX2'
_computing_molecular_graphics 'Bruker SHELXTL'
_computing_publication_material 'Bruker SHELXTL and local programs'
_computing_structure_refinement 'Bruker SHELXTL'
_computing_structure_solution 'Bruker SHELXTL'
_diffrn_ambient_temperature 120(2)
_diffrn_measured_fraction_theta_full 0.969
_diffrn_measured_fraction_theta_max 0.969
_diffrn_measurement_device_type 'Bruker APEX2 CCD diffractometer'
_diffrn_measurement_method 'thin-slice \w scans'
_diffrn_radiation_monochromator 'silicon 111'
_diffrn_radiation_source 'Daresbury SRS station 9.8'
_diffrn_radiation_type synchrotron
_diffrn_radiation_wavelength 0.6393
_diffrn_reflns_av_R_equivalents 0.0743
_diffrn_reflns_av_sigmaI/netI 0.1252
_diffrn_reflns_limit_h_max 31
_diffrn_reflns_limit_h_min -29
_diffrn_reflns_limit_k_max 9
_diffrn_reflns_limit_k_min -19
_diffrn_reflns_limit_l_max 65
_diffrn_reflns_limit_l_min -55
_diffrn_reflns_number 37547
_diffrn_reflns_theta_full 25.27
_diffrn_reflns_theta_max 25.27
_diffrn_reflns_theta_min 2.04
_exptl_absorpt_coefficient_mu 1.420
_exptl_absorpt_correction_T_max 0.972
_exptl_absorpt_correction_T_min 0.871
_exptl_absorpt_correction_type multi-scan
_exptl_absorpt_process_details SADABS
_exptl_crystal_colour black
_exptl_crystal_density_diffrn 2.139
_exptl_crystal_density_method 'not measured'
_exptl_crystal_description needle
_exptl_crystal_F_000 10720
_exptl_crystal_size_max 0.10
_exptl_crystal_size_mid 0.03
_exptl_crystal_size_min 0.02
_refine_diff_density_max 0.796
_refine_diff_density_min -0.981
_refine_diff_density_rms 0.175
_refine_ls_extinction_method none
_refine_ls_goodness_of_fit_ref 0.930
_refine_ls_hydrogen_treatment constr
_refine_ls_matrix_type full
_refine_ls_number_parameters 1010
_refine_ls_number_reflns 20469
_refine_ls_number_restraints 980
_refine_ls_restrained_S_all 0.923
_refine_ls_R_factor_all 0.1175
_refine_ls_R_factor_gt 0.0588
_refine_ls_shift/su_max 0.001
_refine_ls_shift/su_mean 0.000
_refine_ls_structure_factor_coef Fsqd
_refine_ls_weighting_details 'calc w=1/[\s^2^(Fo^2^)+(0.0429P)^2^+0.0000P] where P=(Fo^2^+2Fc^2^)/3'
_refine_ls_weighting_scheme calc
_refine_ls_wR_factor_gt 0.1209
_refine_ls_wR_factor_ref 0.1485
_reflns_number_gt 11207
_reflns_number_total 20469
_reflns_threshold_expression I>2\s(I)
_cod_data_source_file c2cc17670j.txt
_cod_data_source_block rje422_salt_of_2
_cod_original_sg_symbol_H-M 'I 2/a'
_cod_database_code 7107449
_computing_special_details
;
TITL PM166 (RJE422) in I2/a
CELL 0.6393 23.8622 14.4740 49.226 90.000 95.462 90.000
ZERR 8.00 0.0017 0.0017 0.004 0.000 0.007 0.000
LATT 2
SYMM 0.5-X, Y, -Z
SFAC C H N O P V MO
DISP P 0.08539 0.07631 274.94
DISP V 0.27018 0.43544 1568.86
DISP Mo -2.88896 0.56746 2044.55
UNIT 400 888 32 336 8 16 96
TEMP -153
SIZE 0.02 0.03 0.10
OMIT 16 1 13
OMIT -16 10 26

SIMU $N $C
DELU $N $C

L.S. 20
CONN $MO 6
CONN $V 5
ACTA
BOND
FMAP 2
PLAN 10

REM EXTI 0.000052
WGHT 0.042900
FVAR 0.01628 0.49751
MO1 7 0.691872 0.076687 0.442009 11.00000 0.02922 0.03260 =
0.02400 -0.00080 -0.00157 0.00257
MO2 7 0.740146 -0.073302 0.388993 11.00000 0.02551 0.02782 =
0.03220 0.00268 0.00208 0.00341
MO3 7 0.773698 0.117762 0.354195 11.00000 0.02347 0.03053 =
0.02920 0.00044 0.00296 -0.00120
MO4 7 0.681322 -0.056054 0.322929 11.00000 0.02624 0.03024 =
0.02914 -0.00520 0.00247 -0.00061
MO5 7 0.569945 0.132266 0.302585 11.00000 0.02541 0.03400 =
0.02525 0.00285 -0.00053 -0.00075
MO6 7 0.535240 -0.072780 0.341040 11.00000 0.02570 0.03266 =
0.02752 -0.00046 0.00004 -0.00390
MO7 7 0.488529 0.066679 0.389623 11.00000 0.02331 0.04329 =
0.02999 0.00108 0.00357 0.00221
MO8 7 0.660959 0.304000 0.336242 11.00000 0.03256 0.02729 =
0.03032 0.00304 -0.00033 0.00044
MO9 7 0.588957 0.252134 0.423159 11.00000 0.03372 0.03557 =
0.02905 -0.00556 0.00363 0.00695
MO10 7 0.593917 -0.106606 0.406342 11.00000 0.02609 0.03144 =
0.02836 0.00397 0.00280 -0.00100
MO11 7 0.724864 0.268317 0.406898 11.00000 0.03120 0.02808 =
0.02846 -0.00344 -0.00096 0.00013
MO12 7 0.526017 0.272117 0.351830 11.00000 0.03133 0.03649 =
0.03430 0.00354 0.00133 0.01013
V1 6 0.563729 0.055006 0.443877 11.00000 0.03434 0.04970 =
0.03009 0.00056 0.00691 0.00309
V2 6 0.698092 0.142337 0.300630 11.00000 0.03216 0.04186 =
0.02899 0.00206 0.00431 -0.00323
P1 5 0.631585 0.098640 0.372261 11.00000 0.02597 0.02684 =
0.02593 0.00040 0.00185 0.00084
O1 4 0.423571 0.071488 0.399724 11.00000 0.03557 0.05480 =
0.04813 -0.00072 0.00747 0.00157
O2 4 0.536974 0.036737 0.472044 11.00000 0.04018 0.05704 =
0.03878 -0.00106 0.00921 -0.00189
O3 4 0.724991 0.161599 0.272745 11.00000 0.04982 0.05289 =
0.02458 0.01001 0.00634 -0.00114
O4 4 0.692944 -0.121481 0.296087 11.00000 0.04232 0.04414 =
0.03823 -0.00976 0.00612 0.00261
O5 4 0.534938 0.031621 0.317963 11.00000 0.02778 0.04179 =
0.03432 0.00278 0.00337 -0.00327
O6 4 0.782658 -0.157164 0.401396 11.00000 0.03975 0.02851 =
0.04739 0.00999 0.00561 0.00770
O7 4 0.474686 0.350097 0.348894 11.00000 0.03841 0.05262 =
0.05179 0.00469 -0.00071 0.02008
O8 4 0.771006 0.351115 0.416589 11.00000 0.04185 0.03543 =
0.05009 -0.00363 -0.00208 -0.00087
O9 4 0.555805 0.316544 0.444945 11.00000 0.04568 0.05667 =
0.04538 -0.00811 0.00924 0.00936
O10 4 0.526781 -0.029120 0.415389 11.00000 0.02961 0.04597 =
0.02909 0.00076 0.00785 -0.00049
O11 4 0.544801 0.128815 0.269668 11.00000 0.04283 0.04919 =
0.03531 0.00136 -0.00169 -0.00445
O12 4 0.656783 0.311503 0.423569 11.00000 0.04622 0.03565 =
0.03781 -0.00286 0.00509 0.00715
O13 4 0.589712 0.345896 0.339987 11.00000 0.03886 0.03330 =
0.04544 0.00436 -0.00244 0.01025
O14 4 0.649439 0.149192 0.399006 11.00000 0.03039 0.03015 =
0.03386 -0.00187 0.00185 0.00464
O15 4 0.491456 0.166782 0.366483 11.00000 0.02998 0.04722 =
0.04021 0.00278 -0.00069 0.00217
O16 4 0.555632 -0.147500 0.374591 11.00000 0.03034 0.03709 =
0.03801 0.00620 0.00406 0.00126
O17 4 0.560825 0.290286 0.389226 11.00000 0.03949 0.04111 =
0.03708 0.00183 0.00022 0.00616
O18 4 0.682905 0.047283 0.363080 11.00000 0.03260 0.03090 =
0.02526 0.00024 0.00455 0.00404
O19 4 0.723404 0.211350 0.332924 11.00000 0.03267 0.03743 =
0.03081 0.00197 0.00199 -0.00006
O20 4 0.498737 -0.148854 0.321174 11.00000 0.03484 0.04313 =
0.04158 -0.00145 -0.00135 -0.00849
O21 4 0.584614 0.029419 0.376385 11.00000 0.03017 0.03037 =
0.02898 -0.00163 -0.00026 0.00081
O22 4 0.522677 0.219362 0.316429 11.00000 0.02991 0.04715 =
0.03693 0.00319 0.00113 0.00495
O23 4 0.687391 0.315239 0.371972 11.00000 0.03403 0.03259 =
0.03625 0.00581 -0.00297 0.00084
O24 4 0.716987 0.046871 0.473381 11.00000 0.05171 0.05362 =
0.03179 0.00491 -0.00505 -0.00512
O25 4 0.688817 0.395665 0.321195 11.00000 0.05968 0.03148 =
0.03606 0.00943 -0.00364 -0.00641
O26 4 0.723174 -0.115638 0.350778 11.00000 0.03621 0.03291 =
0.03389 -0.00187 0.00130 -0.00193
O27 4 0.664978 -0.120653 0.395563 11.00000 0.03309 0.03397 =
0.04188 -0.00290 0.00459 -0.00298
O28 4 0.532532 0.146096 0.418329 11.00000 0.03332 0.05004 =
0.03501 0.00518 0.00328 0.00258
O29 4 0.733557 0.184020 0.436727 11.00000 0.03000 0.03740 =
0.03472 -0.00352 -0.00254 0.00048
O30 4 0.790741 0.010549 0.374279 11.00000 0.02574 0.03295 =
0.03350 -0.00266 0.00223 0.00229
O31 4 0.836364 0.146648 0.344447 11.00000 0.02842 0.04125 =
0.03752 -0.00275 0.00487 -0.00383
O32 4 0.612824 -0.094476 0.332104 11.00000 0.03329 0.02557 =
0.04215 0.00165 0.00436 -0.00092
O33 4 0.632841 0.226584 0.302901 11.00000 0.03124 0.03800 =
0.03363 -0.00057 -0.00037 -0.00174
O34 4 0.627906 -0.014371 0.434091 11.00000 0.03473 0.04277 =
0.03673 -0.00340 0.00774 -0.00046
O35 4 0.622773 0.152338 0.449287 11.00000 0.03994 0.03787 =
0.03054 -0.00130 0.00533 0.00414
O36 4 0.732392 0.004290 0.419313 11.00000 0.02501 0.04356 =
0.03626 0.00581 0.00143 -0.00066
O37 4 0.587150 -0.197324 0.427273 11.00000 0.04124 0.04376 =
0.03514 0.01322 0.00354 -0.00537
O38 4 0.479230 -0.021028 0.361538 11.00000 0.02642 0.04174 =
0.03751 0.00482 -0.00123 0.00064
O39 4 0.766203 0.191198 0.384767 11.00000 0.02971 0.03602 =
0.03652 -0.00007 0.00302 -0.00028
O40 4 0.608977 0.167902 0.350399 11.00000 0.03298 0.03510 =
0.02690 0.00354 -0.00069 0.00154
O41 4 0.741310 0.042536 0.321379 11.00000 0.03423 0.03294 =
0.02788 -0.00091 0.00292 -0.00414
O42 4 0.639336 0.050918 0.303018 11.00000 0.03430 0.04239 =
0.02755 0.00106 0.00260 -0.00474
SAME N2 > C32
SAME N3 > C48
SAME N2 > C31 C32A
SAME N1 C5 > C16 C1 > C4
SAME N1 C13 > C16 C9 > C12 C5 > C8 C1 > C4
N1 3 0.323189 1.097915 0.110580 11.00000 0.05418 0.03855 =
0.11469 0.00367 0.01420 -0.00866
C1 1 0.350296 1.156705 0.133533 11.00000 0.05605 0.03771 =
0.10146 0.02267 -0.00338 -0.00581
AFIX 23
H1A 2 0.320524 1.194034 0.140968 11.00000 -1.20000
H1B 2 0.376595 1.200191 0.125805 11.00000 -1.20000
AFIX 0
C2 1 0.382245 1.105372 0.156967 11.00000 0.05690 0.05259 =
0.11715 0.02706 0.00029 0.00608
AFIX 23
H2A 2 0.355474 1.067982 0.166536 11.00000 -1.20000
H2B 2 0.409502 1.062639 0.149646 11.00000 -1.20000
AFIX 0
C3 1 0.413003 1.169789 0.176816 11.00000 0.05810 0.07001 =
0.14675 0.04032 -0.03711 -0.02585
AFIX 23
H3A 2 0.432820 1.216015 0.166404 11.00000 -1.20000
H3B 2 0.384922 1.203435 0.186610 11.00000 -1.20000
AFIX 0
C4 1 0.454848 1.126899 0.197486 11.00000 0.05881 0.10590 =
0.13126 0.06003 -0.01177 -0.01956
AFIX 33
H4A 2 0.469926 1.174195 0.210429 11.00000 -1.50000
H4B 2 0.485642 1.099946 0.188290 11.00000 -1.50000
H4C 2 0.436470 1.078373 0.207320 11.00000 -1.50000
AFIX 0
C5 1 0.366968 1.034128 0.099334 11.00000 0.09719 0.04052 =
0.20362 -0.00982 0.03751 0.01394
AFIX 23
H5A 2 0.385284 0.996625 0.114489 11.00000 -1.20000
H5B 2 0.347455 0.991238 0.085913 11.00000 -1.20000
AFIX 0
C6 1 0.411375 1.085559 0.085911 11.00000 0.10969 0.11742 =
0.21640 -0.01119 0.07829 0.00164
AFIX 23
H6A 2 0.424962 1.135843 0.098491 11.00000 -1.20000
H6B 2 0.392471 1.115455 0.069419 11.00000 -1.20000
AFIX 0
C7 1 0.462402 1.037210 0.077356 11.00000 0.08798 0.07252 =
0.30911 -0.00906 0.02959 0.01885
AFIX 23
H7A 2 0.450561 0.987433 0.064255 11.00000 -1.20000
H7B 2 0.485717 1.081632 0.068073 11.00000 -1.20000
AFIX 0
C8 1 0.494814 0.998848 0.100298 11.00000 0.14043 0.10165 =
0.29793 -0.05147 -0.03199 -0.00946
AFIX 33
H8A 2 0.534181 0.993550 0.096365 11.00000 -1.50000
H8B 2 0.480203 0.937469 0.104197 11.00000 -1.50000
H8C 2 0.492431 1.039045 0.116166 11.00000 -1.50000
AFIX 0
C9 1 0.297179 1.163860 0.089015 11.00000 0.06298 0.04194 =
0.07414 -0.01427 0.01915 0.00068
AFIX 23
H9A 2 0.268289 1.200922 0.097240 11.00000 -1.20000
H9B 2 0.326872 1.207072 0.084242 11.00000 -1.20000
AFIX 0
C10 1 0.270129 1.121724 0.062838 11.00000 0.06565 0.06368 =
0.11227 -0.03768 0.00541 -0.00794
AFIX 23
H10A 2 0.241816 1.075350 0.067177 11.00000 -1.20000
H10B 2 0.299170 1.089837 0.053215 11.00000 -1.20000
AFIX 0
C11 1 0.241829 1.195922 0.044371 11.00000 0.06489 0.09355 =
0.06997 -0.03745 -0.00193 -0.02254
AFIX 23
H11A 2 0.223378 1.165842 0.027804 11.00000 -1.20000
H11B 2 0.212004 1.225633 0.053996 11.00000 -1.20000
AFIX 0
C12 1 0.280403 1.268897 0.035855 11.00000 0.11665 0.16896 =
0.05076 0.00129 -0.01513 -0.07426
AFIX 33
H12A 2 0.261248 1.304958 0.020883 11.00000 -1.50000
H12B 2 0.314160 1.240068 0.029723 11.00000 -1.50000
H12C 2 0.291218 1.309748 0.051348 11.00000 -1.50000
AFIX 0
C13 1 0.279473 1.034718 0.121442 11.00000 0.06830 0.05742 =
0.10319 0.00179 0.00225 -0.02092
AFIX 23
H13A 2 0.262761 0.996453 0.106081 11.00000 -1.20000
H13B 2 0.299317 0.992272 0.134888 11.00000 -1.20000
AFIX 0
C14 1 0.232146 1.079362 0.134707 11.00000 0.05543 0.08462 =
0.07444 0.01876 -0.00887 -0.01138
AFIX 23
H14A 2 0.212681 1.125191 0.122205 11.00000 -1.20000
H14B 2 0.246943 1.111510 0.151643 11.00000 -1.20000
AFIX 0
C15 1 0.191226 1.002794 0.141287 11.00000 0.05374 0.08487 =
0.09763 0.02233 -0.00172 -0.00080
AFIX 23
H15A 2 0.178889 0.968573 0.124354 11.00000 -1.20000
H15B 2 0.210983 0.958764 0.154280 11.00000 -1.20000
AFIX 0
C16 1 0.141905 1.039152 0.153053 11.00000 0.06966 0.08259 =
0.13182 0.01076 0.02177 0.00676
AFIX 33
H16A 2 0.121878 0.988435 0.161105 11.00000 -1.50000
H16B 2 0.116854 1.068979 0.138733 11.00000 -1.50000
H16C 2 0.153844 1.084470 0.167227 11.00000 -1.50000
AFIX 0
N2 3 0.616400 0.432077 0.236875 11.00000 0.03419 0.04640 =
0.03754 0.00134 0.00331 0.00950
PART 0
C17 1 0.626010 0.469814 0.208890 11.00000 0.03571 0.05760 =
0.04738 0.00313 0.00679 0.00626
AFIX 23
H17A 2 0.664329 0.451657 0.204823 11.00000 -1.20000
H17B 2 0.599042 0.439171 0.195239 11.00000 -1.20000
AFIX 0
C18 1 0.620292 0.572959 0.204909 11.00000 0.04482 0.04867 =
0.05690 0.00592 -0.00857 0.01154
AFIX 23
H18A 2 0.581312 0.591873 0.207551 11.00000 -1.20000
H18B 2 0.646024 0.604983 0.218810 11.00000 -1.20000
AFIX 0
C19 1 0.633832 0.601626 0.176945 11.00000 0.06509 0.06972 =
0.05259 0.01923 -0.02423 -0.02722
AFIX 23
H19A 2 0.669448 0.571063 0.173265 11.00000 -1.20000
H19B 2 0.603913 0.577198 0.163546 11.00000 -1.20000
AFIX 0
C20 1 0.639666 0.700492 0.171751 11.00000 0.04379 0.06521 =
0.09584 0.02682 -0.00749 -0.01080
AFIX 33
H20A 2 0.647734 0.709925 0.152797 11.00000 -1.50000
H20B 2 0.670605 0.725614 0.184082 11.00000 -1.50000
H20C 2 0.604568 0.732182 0.174892 11.00000 -1.50000
AFIX 0
C21 1 0.553950 0.436635 0.240872 11.00000 0.03839 0.05489 =
0.05106 0.00532 0.00758 0.01527
AFIX 23
H21A 2 0.542977 0.502573 0.241098 11.00000 -1.20000
H21B 2 0.532880 0.408208 0.224693 11.00000 -1.20000
AFIX 0
C22 1 0.534673 0.391811 0.265769 11.00000 0.05072 0.06187 =
0.05529 0.00286 0.01568 0.01159
AFIX 23
H22A 2 0.556132 0.418117 0.282168 11.00000 -1.20000
H22B 2 0.543099 0.324890 0.265287 11.00000 -1.20000
AFIX 0
C23 1 0.472224 0.404707 0.268145 11.00000 0.04642 0.08137 =
0.07361 0.01439 0.02308 0.01437
AFIX 23
H23A 2 0.464235 0.388949 0.286963 11.00000 -1.20000
H23B 2 0.462607 0.470649 0.265057 11.00000 -1.20000
AFIX 0
C24 1 0.436014 0.348589 0.248947 11.00000 0.07716 0.19183 =
0.11700 0.00866 -0.03138 -0.02242
AFIX 33
H24A 2 0.397410 0.349650 0.254181 11.00000 -1.50000
H24B 2 0.449853 0.284811 0.249320 11.00000 -1.50000
H24C 2 0.436545 0.373747 0.230490 11.00000 -1.50000
AFIX 0
C25 1 0.635852 0.330481 0.238078 11.00000 0.03735 0.05752 =
0.04968 -0.00130 0.00527 0.01029
AFIX 23
H25A 2 0.675670 0.328227 0.234013 11.00000 -1.20000
H25B 2 0.634376 0.307799 0.256970 11.00000 -1.20000
AFIX 0
C26 1 0.602243 0.265028 0.218880 11.00000 0.04877 0.05235 =
0.04740 0.00542 0.00592 -0.00712
AFIX 23
H26A 2 0.599605 0.291039 0.200202 11.00000 -1.20000
H26B 2 0.563555 0.260134 0.224435 11.00000 -1.20000
AFIX 0
C27 1 0.627987 0.168425 0.218446 11.00000 0.03893 0.05448 =
0.04435 0.00457 0.00223 -0.00401
AFIX 23
H27A 2 0.637271 0.147204 0.237461 11.00000 -1.20000
H27B 2 0.599712 0.125334 0.209540 11.00000 -1.20000
AFIX 0
C28 1 0.679776 0.164675 0.203811 11.00000 0.05930 0.04513 =
0.05127 -0.00050 0.01088 -0.00091
AFIX 33
H28A 2 0.689730 0.100063 0.200758 11.00000 -1.50000
H28B 2 0.710789 0.195162 0.214835 11.00000 -1.50000
H28C 2 0.672882 0.196332 0.186212 11.00000 -1.50000
AFIX 0
C29 1 0.649364 0.486650 0.259178 11.00000 0.05735 0.05275 =
0.03682 0.00172 -0.00386 -0.00479
AFIX 23
H29A 2 0.631983 0.548605 0.259882 11.00000 -1.20000
H29B 2 0.644818 0.455854 0.276791 11.00000 -1.20000
AFIX 0
C30 1 0.710713 0.499412 0.257043 11.00000 0.05461 0.06081 =
0.05677 0.00436 -0.00252 0.00080
AFIX 23
H30A 2 0.716603 0.521236 0.238468 11.00000 -1.20000
H30B 2 0.730186 0.439335 0.259975 11.00000 -1.20000
AFIX 0
C31 1 0.736242 0.569621 0.278163 11.00000 0.06701 0.06368 =
0.05416 0.00398 -0.01249 -0.01793
PART 1
AFIX 23
H31A 2 0.711817 0.624997 0.277698 21.00000 -1.20000
H31B 2 0.736921 0.542105 0.296604 21.00000 -1.20000
AFIX 23
PART 2
H31C 2 0.721575 0.556669 0.295922 -21.00000 -1.20000
H31D 2 0.777564 0.560850 0.280543 -21.00000 -1.20000
AFIX 0
PART 1
C32 1 0.793330 0.597907 0.273416 21.00000 0.07818 0.05544 =
0.05437 -0.00077 0.01161 -0.01116
AFIX 33
H32A 2 0.810060 0.632892 0.289199 21.00000 -1.50000
H32B 2 0.791964 0.636801 0.257070 21.00000 -1.50000
H32C 2 0.816223 0.542985 0.270797 21.00000 -1.50000
AFIX 0
PART 2
C32A 1 0.724298 0.665355 0.270869 -21.00000 0.07542 0.05768 =
0.14756 -0.00882 -0.01271 0.02053
AFIX 33
H32D 2 0.749451 0.705895 0.282371 -21.00000 -1.50000
H32E 2 0.685105 0.679593 0.273657 -21.00000 -1.50000
H32F 2 0.730281 0.675155 0.251659 -21.00000 -1.50000
AFIX 0
N3 3 0.582872 0.297535 0.040321 11.00000 0.03727 0.04647 =
0.03790 0.00212 0.01070 0.01035
C33 1 0.576814 0.401852 0.041378 11.00000 0.04691 0.04800 =
0.04720 -0.00267 0.00164 0.01291
AFIX 23
H33A 2 0.564372 0.424436 0.022795 11.00000 -1.20000
H33B 2 0.546837 0.417064 0.053231 11.00000 -1.20000
AFIX 0
C34 1 0.629363 0.452878 0.051710 11.00000 0.06211 0.04503 =
0.11038 -0.02678 0.00495 0.00562
AFIX 23
H34A 2 0.662306 0.423932 0.044323 11.00000 -1.20000
H34B 2 0.634752 0.448716 0.071863 11.00000 -1.20000
AFIX 0
C35 1 0.625513 0.554195 0.043140 11.00000 0.06120 0.05161 =
0.09825 -0.00986 0.01665 0.00158
AFIX 23
H35A 2 0.586137 0.575256 0.043576 11.00000 -1.20000
H35B 2 0.649329 0.591404 0.056596 11.00000 -1.20000
AFIX 0
C36 1 0.642912 0.571474 0.016218 11.00000 0.08422 0.13213 =
0.10212 0.01054 0.02957 0.02653
AFIX 33
H36A 2 0.610614 0.593393 0.004149 11.00000 -1.50000
H36B 2 0.657326 0.514195 0.008863 11.00000 -1.50000
H36C 2 0.672574 0.618531 0.017417 11.00000 -1.50000
AFIX 0
C37 1 0.622671 0.271164 0.019314 11.00000 0.04637 0.05066 =
0.04805 0.00369 0.01603 0.00876
AFIX 23
H37A 2 0.661143 0.290739 0.026256 11.00000 -1.20000
H37B 2 0.611939 0.306693 0.002432 11.00000 -1.20000
AFIX 0
C38 1 0.624581 0.168928 0.011844 11.00000 0.04548 0.05890 =
0.04823 -0.01381 0.00814 0.00535
AFIX 23
H38A 2 0.627725 0.131097 0.028675 11.00000 -1.20000
H38B 2 0.589329 0.151492 0.000793 11.00000 -1.20000
AFIX 0
C39 1 0.674269 0.150144 -0.004145 11.00000 0.04949 0.07124 =
0.05382 -0.00870 0.01291 0.01546
AFIX 23
H39A 2 0.672989 0.193971 -0.019632 11.00000 -1.20000
H39B 2 0.709246 0.162664 0.007767 11.00000 -1.20000
AFIX 0
C40 1 0.677146 0.054918 -0.014975 11.00000 0.08064 0.09409 =
0.08376 -0.04903 0.00937 0.02052
AFIX 33
H40A 2 0.710752 0.048564 -0.024820 11.00000 -1.50000
H40B 2 0.643491 0.042452 -0.027444 11.00000 -1.50000
H40C 2 0.679097 0.010757 0.000177 11.00000 -1.50000
AFIX 0
C41 1 0.524676 0.254993 0.033155 11.00000 0.03983 0.05978 =
0.04954 0.00536 0.00691 -0.00113
AFIX 23
H41A 2 0.528280 0.187083 0.034976 11.00000 -1.20000
H41B 2 0.499753 0.276074 0.046885 11.00000 -1.20000
AFIX 0
C42 1 0.495894 0.275887 0.005215 11.00000 0.04827 0.07009 =
0.04333 -0.00164 0.00413 0.00702
AFIX 23
H42A 2 0.522420 0.264450 -0.008704 11.00000 -1.20000
H42B 2 0.485058 0.341914 0.004240 11.00000 -1.20000
AFIX 0
C43 1 0.443692 0.216351 -0.000973 11.00000 0.05085 0.09932 =
0.06138 0.00960 -0.00929 -0.00095
AFIX 23
H43A 2 0.419769 0.221891 0.014311 11.00000 -1.20000
H43B 2 0.421881 0.240399 -0.017590 11.00000 -1.20000
AFIX 0
C44 1 0.456287 0.116804 -0.005176 11.00000 0.10210 0.09092 =
0.08574 -0.00990 0.00706 -0.03454
AFIX 33
H44A 2 0.420945 0.082464 -0.008691 11.00000 -1.50000
H44B 2 0.477693 0.092192 0.011215 11.00000 -1.50000
H44C 2 0.478505 0.110295 -0.020816 11.00000 -1.50000
AFIX 0
C45 1 0.607196 0.258763 0.067607 11.00000 0.05328 0.06644 =
0.03643 0.00181 0.00300 0.01582
AFIX 23
H45A 2 0.644652 0.287221 0.072121 11.00000 -1.20000
H45B 2 0.613296 0.191709 0.065226 11.00000 -1.20000
AFIX 0
C46 1 0.573453 0.271364 0.092167 11.00000 0.06776 0.05548 =
0.03851 -0.00224 0.00703 0.01494
AFIX 23
H46A 2 0.576928 0.335960 0.098724 11.00000 -1.20000
H46B 2 0.533165 0.258656 0.086764 11.00000 -1.20000
AFIX 0
C47 1 0.595170 0.206028 0.114833 11.00000 0.05677 0.05697 =
0.03726 -0.00207 0.00149 -0.00438
AFIX 23
H47A 2 0.592629 0.141817 0.107896 11.00000 -1.20000
H47B 2 0.635348 0.219713 0.120206 11.00000 -1.20000
AFIX 0
C48 1 0.563265 0.213316 0.139308 11.00000 0.06385 0.06651 =
0.04509 0.01202 0.01484 0.00648
AFIX 33
H48A 2 0.577517 0.167452 0.152896 11.00000 -1.50000
H48B 2 0.523234 0.201887 0.134013 11.00000 -1.50000
H48C 2 0.568046 0.275407 0.147126 11.00000 -1.50000
AFIX 0
N4 3 0.630022 0.947091 0.068131 11.00000 0.11796 0.14425 =
0.14629 0.01807 0.01256 -0.04633
C49 1 0.611938 0.877703 0.075107 11.00000 0.08302 0.12165 =
0.09757 0.00802 0.02128 -0.01596
C50 1 0.590718 0.788642 0.085098 11.00000 0.09271 0.11850 =
0.10415 -0.00512 0.00430 -0.02707
AFIX 33
H50A 2 0.562990 0.800799 0.098120 11.00000 -1.50000
H50B 2 0.622184 0.753224 0.094121 11.00000 -1.50000
H50C 2 0.572982 0.753157 0.069643 11.00000 -1.50000

HKLF 4

REM PM166 (RJE422) in I2/a
REM R1 = 0.0588 for 11207 Fo > 4sig(Fo) and 0.1175 for all 20469 data
REM 1010 parameters refined using 980 restraints

END

;

loop_
_symmetry_equiv_pos_as_xyz
'x, y, z'
'-x+1/2, y, -z'
'x+1/2, y+1/2, z+1/2'
'-x+1, y+1/2, -z+1/2'
'-x, -y, -z'
'x-1/2, -y, z'
'-x+1/2, -y+1/2, -z+1/2'
'x, -y+1/2, z+1/2'

loop_
_atom_site_label
_atom_site_type_symbol
_atom_site_fract_x
_atom_site_fract_y
_atom_site_fract_z
_atom_site_U_iso_or_equiv
_atom_site_adp_type
_atom_site_occupancy
_atom_site_symmetry_multiplicity
_atom_site_calc_flag
_atom_site_refinement_flags
_atom_site_disorder_assembly
_atom_site_disorder_group
Mo1 Mo 0.69187(3) 0.07669(5) 0.442009(14) 0.02887(17) Uani 1 1 d . . .
Mo2 Mo 0.74015(3) -0.07330(5) 0.388993(14) 0.02855(16) Uani 1 1 d . . .
Mo3 Mo 0.77370(3) 0.11776(5) 0.354195(14) 0.02771(16) Uani 1 1 d . . .
Mo4 Mo 0.68132(3) -0.05605(5) 0.322929(14) 0.02855(16) Uani 1 1 d . . .
Mo5 Mo 0.56995(3) 0.13227(5) 0.302585(14) 0.02841(17) Uani 1 1 d . . .
Mo6 Mo 0.53524(3) -0.07278(5) 0.341040(14) 0.02879(17) Uani 1 1 d . . .
Mo7 Mo 0.48853(3) 0.06668(5) 0.389623(15) 0.03213(18) Uani 1 1 d . . .
Mo8 Mo 0.66096(3) 0.30400(5) 0.336242(15) 0.03026(17) Uani 1 1 d . . .
Mo9 Mo 0.58896(3) 0.25213(5) 0.423159(15) 0.03274(18) Uani 1 1 d . . .
Mo10 Mo 0.59392(3) -0.10661(5) 0.406342(14) 0.02862(16) Uani 1 1 d . . .
Mo11 Mo 0.72486(3) 0.26832(5) 0.406898(14) 0.02949(17) Uani 1 1 d . . .
Mo12 Mo 0.52602(3) 0.27212(5) 0.351830(15) 0.03416(18) Uani 1 1 d . . .
V1 V 0.56373(6) 0.05501(11) 0.44388(3) 0.0378(3) Uani 1 1 d . . .
V2 V 0.69809(6) 0.14234(10) 0.30063(3) 0.0342(3) Uani 1 1 d . . .
P1 P 0.63159(8) 0.09864(14) 0.37226(4) 0.0263(4) Uani 1 1 d . . .
O1 O 0.4236(2) 0.0715(4) 0.39972(12) 0.0459(15) Uani 1 1 d . . .
O2 O 0.5370(2) 0.0367(4) 0.47204(11) 0.0450(15) Uani 1 1 d . . .
O3 O 0.7250(2) 0.1616(4) 0.27274(10) 0.0423(15) Uani 1 1 d . . .
O4 O 0.6929(2) -0.1215(4) 0.29609(11) 0.0414(14) Uani 1 1 d . . .
O5 O 0.5349(2) 0.0316(4) 0.31796(11) 0.0346(13) Uani 1 1 d . . .
O6 O 0.7827(2) -0.1572(4) 0.40140(11) 0.0385(14) Uani 1 1 d . . .
O7 O 0.4747(2) 0.3501(4) 0.34889(12) 0.0479(16) Uani 1 1 d . . .
O8 O 0.7710(2) 0.3511(4) 0.41659(12) 0.0429(15) Uani 1 1 d . . .
O9 O 0.5558(3) 0.3165(4) 0.44494(12) 0.0489(16) Uani 1 1 d . . .
O10 O 0.5268(2) -0.0291(4) 0.41539(10) 0.0346(13) Uani 1 1 d . . .
O11 O 0.5448(2) 0.1288(4) 0.26967(11) 0.0428(15) Uani 1 1 d . . .
O12 O 0.6568(2) 0.3115(4) 0.42357(11) 0.0398(14) Uani 1 1 d . . .
O13 O 0.5897(2) 0.3459(4) 0.33999(11) 0.0396(14) Uani 1 1 d . . .
O14 O 0.6494(2) 0.1492(4) 0.39901(10) 0.0315(12) Uani 1 1 d . . .
O15 O 0.4915(2) 0.1668(4) 0.36648(11) 0.0394(14) Uani 1 1 d . . .
O16 O 0.5556(2) -0.1475(4) 0.37459(11) 0.0351(13) Uani 1 1 d . . .
O17 O 0.5608(2) 0.2903(4) 0.38923(11) 0.0394(14) Uani 1 1 d . . .
O18 O 0.6829(2) 0.0473(4) 0.36308(10) 0.0295(12) Uani 1 1 d . . .
O19 O 0.7234(2) 0.2114(4) 0.33292(10) 0.0337(13) Uani 1 1 d . . .
O20 O 0.4987(2) -0.1489(4) 0.32117(11) 0.0402(14) Uani 1 1 d . . .
O21 O 0.5846(2) 0.0294(3) 0.37639(10) 0.0300(12) Uani 1 1 d . . .
O22 O 0.5227(2) 0.2194(4) 0.31643(11) 0.0381(14) Uani 1 1 d . . .
O23 O 0.6874(2) 0.3152(4) 0.37197(11) 0.0347(13) Uani 1 1 d . . .
O24 O 0.7170(3) 0.0469(4) 0.47338(11) 0.0463(15) Uani 1 1 d . . .
O25 O 0.6888(3) 0.3957(4) 0.32120(11) 0.0429(15) Uani 1 1 d . . .
O26 O 0.7232(2) -0.1156(4) 0.35078(11) 0.0345(13) Uani 1 1 d . . .
O27 O 0.6650(2) -0.1207(4) 0.39556(11) 0.0362(13) Uani 1 1 d . . .
O28 O 0.5325(2) 0.1461(4) 0.41833(11) 0.0395(14) Uani 1 1 d . . .
O29 O 0.7336(2) 0.1840(4) 0.43673(11) 0.0344(13) Uani 1 1 d . . .
O30 O 0.7907(2) 0.0105(4) 0.37428(10) 0.0308(12) Uani 1 1 d . . .
O31 O 0.8364(2) 0.1466(4) 0.34445(11) 0.0356(13) Uani 1 1 d . . .
O32 O 0.6128(2) -0.0945(4) 0.33210(11) 0.0336(13) Uani 1 1 d . . .
O33 O 0.6328(2) 0.2266(4) 0.30290(11) 0.0345(13) Uani 1 1 d . . .
O34 O 0.6279(2) -0.0144(4) 0.43409(11) 0.0378(14) Uani 1 1 d . . .
O35 O 0.6228(2) 0.1523(4) 0.44929(11) 0.0360(13) Uani 1 1 d . . .
O36 O 0.7324(2) 0.0043(4) 0.41931(11) 0.0350(13) Uani 1 1 d . . .
O37 O 0.5872(2) -0.1973(4) 0.42727(11) 0.0401(14) Uani 1 1 d . . .
O38 O 0.4792(2) -0.0210(4) 0.36154(11) 0.0355(13) Uani 1 1 d . . .
O39 O 0.7662(2) 0.1912(4) 0.38477(11) 0.0341(13) Uani 1 1 d . . .
O40 O 0.6090(2) 0.1679(4) 0.35040(10) 0.0319(12) Uani 1 1 d . . .
O41 O 0.7413(2) 0.0425(4) 0.32138(10) 0.0317(12) Uani 1 1 d . . .
O42 O 0.6393(2) 0.0509(4) 0.30302(10) 0.0348(13) Uani 1 1 d . . .
N1 N 0.3232(3) 1.0979(5) 0.11058(17) 0.069(2) Uani 1 1 d DU . .
C1 C 0.3503(4) 1.1567(6) 0.1335(2) 0.066(3) Uani 1 1 d DU . .
H1A H 0.3205 1.1940 0.1410 0.079 Uiso 1 1 calc R . .
H1B H 0.3766 1.2002 0.1258 0.079 Uiso 1 1 calc R . .
C2 C 0.3822(5) 1.1054(7) 0.1570(2) 0.076(3) Uani 1 1 d DU . .
H2A H 0.3555 1.0680 0.1665 0.091 Uiso 1 1 calc R . .
H2B H 0.4095 1.0626 0.1496 0.091 Uiso 1 1 calc R . .
C3 C 0.4130(5) 1.1698(8) 0.1768(3) 0.095(4) Uani 1 1 d DU . .
H3A H 0.4328 1.2160 0.1664 0.114 Uiso 1 1 calc R . .
H3B H 0.3849 1.2034 0.1866 0.114 Uiso 1 1 calc R . .
C4 C 0.4548(5) 1.1269(9) 0.1975(3) 0.100(5) Uani 1 1 d DU . .
H4A H 0.4699 1.1742 0.2104 0.150 Uiso 1 1 calc R . .
H4B H 0.4856 1.0999 0.1883 0.150 Uiso 1 1 calc R . .
H4C H 0.4365 1.0784 0.2073 0.150 Uiso 1 1 calc R . .
C5 C 0.3670(5) 1.0341(7) 0.0993(3) 0.112(5) Uani 1 1 d DU . .
H5A H 0.3853 0.9966 0.1145 0.135 Uiso 1 1 calc R . .
H5B H 0.3475 0.9912 0.0859 0.135 Uiso 1 1 calc R . .
C6 C 0.4114(6) 1.0856(10) 0.0859(4) 0.144(6) Uani 1 1 d DU . .
H6A H 0.4250 1.1358 0.0985 0.173 Uiso 1 1 calc R . .
H6B H 0.3925 1.1155 0.0694 0.173 Uiso 1 1 calc R . .
C7 C 0.4624(6) 1.0372(11) 0.0774(4) 0.156(7) Uani 1 1 d DU . .
H7A H 0.4506 0.9874 0.0643 0.187 Uiso 1 1 calc R . .
H7B H 0.4857 1.0816 0.0681 0.187 Uiso 1 1 calc R . .
C8 C 0.4948(8) 0.9988(12) 0.1003(4) 0.183(10) Uani 1 1 d DU . .
H8A H 0.5342 0.9935 0.0964 0.275 Uiso 1 1 calc R . .
H8B H 0.4802 0.9375 0.1042 0.275 Uiso 1 1 calc R . .
H8C H 0.4924 1.0390 0.1162 0.275 Uiso 1 1 calc R . .
C9 C 0.2972(4) 1.1639(6) 0.08901(18) 0.059(2) Uani 1 1 d DU . .
H9A H 0.2683 1.2009 0.0972 0.071 Uiso 1 1 calc R . .
H9B H 0.3269 1.2071 0.0842 0.071 Uiso 1 1 calc R . .
C10 C 0.2701(5) 1.1217(7) 0.0628(2) 0.081(3) Uani 1 1 d DU . .
H10A H 0.2418 1.0753 0.0672 0.097 Uiso 1 1 calc R . .
H10B H 0.2992 1.0898 0.0532 0.097 Uiso 1 1 calc R . .
C11 C 0.2418(5) 1.1959(8) 0.0444(2) 0.077(3) Uani 1 1 d DU . .
H11A H 0.2234 1.1658 0.0278 0.092 Uiso 1 1 calc R . .
H11B H 0.2120 1.2256 0.0540 0.092 Uiso 1 1 calc R . .
C12 C 0.2804(6) 1.2689(10) 0.0359(2) 0.114(6) Uani 1 1 d DU . .
H12A H 0.2612 1.3050 0.0209 0.170 Uiso 1 1 calc R . .
H12B H 0.3142 1.2401 0.0297 0.170 Uiso 1 1 calc R . .
H12C H 0.2912 1.3097 0.0513 0.170 Uiso 1 1 calc R . .
C13 C 0.2795(4) 1.0347(7) 0.1214(2) 0.077(3) Uani 1 1 d DU . .
H13A H 0.2628 0.9965 0.1061 0.092 Uiso 1 1 calc R . .
H13B H 0.2993 0.9923 0.1349 0.092 Uiso 1 1 calc R . .
C14 C 0.2321(4) 1.0794(7) 0.1347(2) 0.072(3) Uani 1 1 d DU . .
H14A H 0.2127 1.1252 0.1222 0.087 Uiso 1 1 calc R . .
H14B H 0.2469 1.1115 0.1516 0.087 Uiso 1 1 calc R . .
C15 C 0.1912(4) 1.0028(8) 0.1413(3) 0.079(3) Uani 1 1 d DU . .
H15A H 0.1789 0.9686 0.1244 0.095 Uiso 1 1 calc R . .
H15B H 0.2110 0.9588 0.1543 0.095 Uiso 1 1 calc R . .
C16 C 0.1419(5) 1.0392(9) 0.1531(3) 0.094(4) Uani 1 1 d DU . .
H16A H 0.1219 0.9884 0.1611 0.141 Uiso 1 1 calc R . .
H16B H 0.1169 1.0690 0.1387 0.141 Uiso 1 1 calc R . .
H16C H 0.1538 1.0845 0.1672 0.141 Uiso 1 1 calc R . .
N2 N 0.6164(3) 0.4321(4) 0.23687(12) 0.0394(16) Uani 1 1 d DU . .
C17 C 0.6260(4) 0.4698(6) 0.20889(16) 0.047(2) Uani 1 1 d DU . .
H17A H 0.6643 0.4517 0.2048 0.056 Uiso 1 1 calc R . .
H17B H 0.5990 0.4392 0.1952 0.056 Uiso 1 1 calc R . .
C18 C 0.6203(4) 0.5730(6) 0.20491(18) 0.051(2) Uani 1 1 d DU . .
H18A H 0.5813 0.5919 0.2076 0.061 Uiso 1 1 calc R . .
H18B H 0.6460 0.6050 0.2188 0.061 Uiso 1 1 calc R . .
C19 C 0.6338(5) 0.6016(7) 0.17695(18) 0.064(3) Uani 1 1 d DU . .
H19A H 0.6694 0.5711 0.1733 0.077 Uiso 1 1 calc R . .
H19B H 0.6039 0.5772 0.1635 0.077 Uiso 1 1 calc R . .
C20 C 0.6397(4) 0.7005(7) 0.1718(2) 0.069(3) Uani 1 1 d DU . .
H20A H 0.6477 0.7099 0.1528 0.104 Uiso 1 1 calc R . .
H20B H 0.6706 0.7256 0.1841 0.104 Uiso 1 1 calc R . .
H20C H 0.6046 0.7322 0.1749 0.104 Uiso 1 1 calc R . .
C21 C 0.5540(3) 0.4366(6) 0.24087(17) 0.048(2) Uani 1 1 d DU . .
H21A H 0.5430 0.5026 0.2411 0.057 Uiso 1 1 calc R . .
H21B H 0.5329 0.4082 0.2247 0.057 Uiso 1 1 calc R . .
C22 C 0.5347(4) 0.3918(7) 0.26577(18) 0.055(2) Uani 1 1 d DU . .
H22A H 0.5561 0.4181 0.2822 0.066 Uiso 1 1 calc R . .
H22B H 0.5431 0.3249 0.2653 0.066 Uiso 1 1 calc R . .
C23 C 0.4722(4) 0.4047(8) 0.2681(2) 0.066(3) Uani 1 1 d DU . .
H23A H 0.4642 0.3889 0.2870 0.079 Uiso 1 1 calc R . .
H23B H 0.4626 0.4706 0.2651 0.079 Uiso 1 1 calc R . .
C24 C 0.4360(6) 0.3486(12) 0.2489(3) 0.131(6) Uani 1 1 d DU . .
H24A H 0.3974 0.3497 0.2542 0.197 Uiso 1 1 calc R . .
H24B H 0.4499 0.2848 0.2493 0.197 Uiso 1 1 calc R . .
H24C H 0.4365 0.3737 0.2305 0.197 Uiso 1 1 calc R . .
C25 C 0.6359(4) 0.3305(5) 0.23808(18) 0.048(2) Uani 1 1 d DU . .
H25A H 0.6757 0.3282 0.2340 0.058 Uiso 1 1 calc R . .
H25B H 0.6344 0.3078 0.2570 0.058 Uiso 1 1 calc R . .
C26 C 0.6022(4) 0.2650(6) 0.21888(18) 0.049(2) Uani 1 1 d DU . .
H26A H 0.5996 0.2910 0.2002 0.059 Uiso 1 1 calc R . .
H26B H 0.5636 0.2601 0.2244 0.059 Uiso 1 1 calc R . .
C27 C 0.6280(4) 0.1684(6) 0.21845(18) 0.046(2) Uani 1 1 d DU . .
H27A H 0.6373 0.1472 0.2375 0.055 Uiso 1 1 calc R . .
H27B H 0.5997 0.1253 0.2095 0.055 Uiso 1 1 calc R . .
C28 C 0.6798(4) 0.1647(6) 0.20381(19) 0.052(2) Uani 1 1 d DU . .
H28A H 0.6897 0.1001 0.2008 0.077 Uiso 1 1 calc R . .
H28B H 0.7108 0.1952 0.2148 0.077 Uiso 1 1 calc R . .
H28C H 0.6729 0.1963 0.1862 0.077 Uiso 1 1 calc R . .
C29 C 0.6494(3) 0.4867(6) 0.25918(16) 0.050(2) Uani 1 1 d DU . .
H29A H 0.6320 0.5486 0.2599 0.059 Uiso 1 1 calc R . .
H29B H 0.6448 0.4559 0.2768 0.059 Uiso 1 1 calc R . .
C30 C 0.7107(4) 0.4994(7) 0.2570(2) 0.058(3) Uani 1 1 d DU A .
H30A H 0.7166 0.5212 0.2385 0.069 Uiso 1 1 calc R . .
H30B H 0.7302 0.4393 0.2600 0.069 Uiso 1 1 calc R . .
C31 C 0.7362(4) 0.5696(7) 0.2782(2) 0.063(3) Uani 1 1 d DU . .
H31A H 0.7118 0.6250 0.2777 0.075 Uiso 0.498(17) 1 calc PR A 1
H31B H 0.7369 0.5421 0.2966 0.075 Uiso 0.498(17) 1 calc PR A 1
H31C H 0.7216 0.5567 0.2959 0.075 Uiso 0.502(17) 1 calc PR A 2
H31D H 0.7776 0.5608 0.2805 0.075 Uiso 0.502(17) 1 calc PR A 2
C32 C 0.7933(7) 0.5979(14) 0.2734(4) 0.062(6) Uani 0.498(17) 1 d PDU A 1
H32A H 0.8101 0.6329 0.2892 0.093 Uiso 0.498(17) 1 calc PR A 1
H32B H 0.7920 0.6368 0.2571 0.093 Uiso 0.498(17) 1 calc PR A 1
H32C H 0.8162 0.5430 0.2708 0.093 Uiso 0.498(17) 1 calc PR A 1
C32A C 0.7243(10) 0.6654(10) 0.2709(6) 0.095(10) Uani 0.502(17) 1 d PDU A 2
H32D H 0.7495 0.7059 0.2824 0.143 Uiso 0.502(17) 1 calc PR A 2
H32E H 0.6851 0.6796 0.2737 0.143 Uiso 0.502(17) 1 calc PR A 2
H32F H 0.7303 0.6752 0.2517 0.143 Uiso 0.502(17) 1 calc PR A 2
N3 N 0.5829(3) 0.2975(4) 0.04032(12) 0.0401(16) Uani 1 1 d DU B 2
C33 C 0.5768(4) 0.4019(5) 0.04138(18) 0.048(2) Uani 1 1 d DU B 2
H33A H 0.5644 0.4244 0.0228 0.057 Uiso 1 1 calc R B 2
H33B H 0.5468 0.4171 0.0532 0.057 Uiso 1 1 calc R B 2
C34 C 0.6294(4) 0.4529(6) 0.0517(2) 0.073(3) Uani 1 1 d DU B 2
H34A H 0.6623 0.4239 0.0443 0.087 Uiso 1 1 calc R B 2
H34B H 0.6348 0.4487 0.0719 0.087 Uiso 1 1 calc R B 2
C35 C 0.6255(5) 0.5542(6) 0.0431(2) 0.070(3) Uani 1 1 d DU B 2
H35A H 0.5861 0.5753 0.0436 0.084 Uiso 1 1 calc R B 2
H35B H 0.6493 0.5914 0.0566 0.084 Uiso 1 1 calc R B 2
C36 C 0.6429(6) 0.5715(10) 0.0162(2) 0.105(5) Uani 1 1 d DU B 2
H36A H 0.6106 0.5934 0.0041 0.157 Uiso 1 1 calc R B 2
H36B H 0.6573 0.5142 0.0089 0.157 Uiso 1 1 calc R B 2
H36C H 0.6726 0.6185 0.0174 0.157 Uiso 1 1 calc R B 2
C37 C 0.6227(4) 0.2712(6) 0.01931(17) 0.048(2) Uani 1 1 d DU B 2
H37A H 0.6611 0.2907 0.0263 0.057 Uiso 1 1 calc R B 2
H37B H 0.6119 0.3067 0.0024 0.057 Uiso 1 1 calc R B 2
C38 C 0.6246(4) 0.1689(6) 0.01184(19) 0.051(2) Uani 1 1 d DU B 2
H38A H 0.6277 0.1311 0.0287 0.061 Uiso 1 1 calc R B 2
H38B H 0.5893 0.1515 0.0008 0.061 Uiso 1 1 calc R B 2
C39 C 0.6743(4) 0.1501(7) -0.0041(2) 0.058(3) Uani 1 1 d DU B 2
H39A H 0.6730 0.1940 -0.0196 0.069 Uiso 1 1 calc R B 2
H39B H 0.7092 0.1627 0.0078 0.069 Uiso 1 1 calc R B 2
C40 C 0.6771(5) 0.0549(8) -0.0150(2) 0.086(4) Uani 1 1 d DU B 2
H40A H 0.7108 0.0486 -0.0248 0.129 Uiso 1 1 calc R B 2
H40B H 0.6435 0.0425 -0.0274 0.129 Uiso 1 1 calc R B 2
H40C H 0.6791 0.0108 0.0002 0.129 Uiso 1 1 calc R B 2
C41 C 0.5247(3) 0.2550(7) 0.03316(17) 0.050(2) Uani 1 1 d DU B 2
H41A H 0.5283 0.1871 0.0350 0.059 Uiso 1 1 calc R B 2
H41B H 0.4998 0.2761 0.0469 0.059 Uiso 1 1 calc R B 2
C42 C 0.4959(4) 0.2759(7) 0.00522(17) 0.054(2) Uani 1 1 d DU B 2
H42A H 0.5224 0.2644 -0.0087 0.065 Uiso 1 1 calc R B 2
H42B H 0.4851 0.3419 0.0042 0.065 Uiso 1 1 calc R B 2
C43 C 0.4437(4) 0.2164(7) -0.0010(2) 0.071(3) Uani 1 1 d DU B 2
H43A H 0.4198 0.2219 0.0143 0.086 Uiso 1 1 calc R B 2
H43B H 0.4219 0.2404 -0.0176 0.086 Uiso 1 1 calc R B 2
C44 C 0.4563(6) 0.1168(8) -0.0052(3) 0.093(4) Uani 1 1 d DU B 2
H44A H 0.4209 0.0825 -0.0087 0.140 Uiso 1 1 calc R B 2
H44B H 0.4777 0.0922 0.0112 0.140 Uiso 1 1 calc R B 2
H44C H 0.4785 0.1103 -0.0208 0.140 Uiso 1 1 calc R B 2
C45 C 0.6072(4) 0.2588(7) 0.06761(15) 0.052(2) Uani 1 1 d DU B 2
H45A H 0.6447 0.2872 0.0721 0.063 Uiso 1 1 calc R B 2
H45B H 0.6133 0.1917 0.0652 0.063 Uiso 1 1 calc R B 2
C46 C 0.5735(4) 0.2714(7) 0.09217(16) 0.054(3) Uani 1 1 d DU B 2
H46A H 0.5769 0.3360 0.0987 0.065 Uiso 1 1 calc R B 2
H46B H 0.5332 0.2587 0.0868 0.065 Uiso 1 1 calc R B 2
C47 C 0.5952(4) 0.2060(7) 0.11483(16) 0.051(2) Uani 1 1 d DU B 2
H47A H 0.5926 0.1418 0.1079 0.061 Uiso 1 1 calc R B 2
H47B H 0.6353 0.2197 0.1202 0.061 Uiso 1 1 calc R B 2
C48 C 0.5633(4) 0.2133(7) 0.13931(17) 0.058(3) Uani 1 1 d DU B 2
H48A H 0.5775 0.1675 0.1529 0.087 Uiso 1 1 calc R B 2
H48B H 0.5232 0.2019 0.1340 0.087 Uiso 1 1 calc R B 2
H48C H 0.5680 0.2754 0.1471 0.087 Uiso 1 1 calc R B 2
N4 N 0.6300(6) 0.9471(11) 0.0681(3) 0.136(5) Uani 1 1 d U C 2
C49 C 0.6119(6) 0.8777(12) 0.0751(3) 0.100(5) Uani 1 1 d U C 2
C50 C 0.5907(6) 0.7886(10) 0.0851(3) 0.105(5) Uani 1 1 d U C 2
H50A H 0.5630 0.8008 0.0981 0.158 Uiso 1 1 calc R C 2
H50B H 0.6222 0.7532 0.0941 0.158 Uiso 1 1 calc R C 2
H50C H 0.5730 0.7532 0.0696 0.158 Uiso 1 1 calc R C 2

loop_
_atom_site_aniso_label
_atom_site_aniso_U_11
_atom_site_aniso_U_22
_atom_site_aniso_U_33
_atom_site_aniso_U_23
_atom_site_aniso_U_13
_atom_site_aniso_U_12
Mo1 0.0292(4) 0.0326(4) 0.0240(3) -0.0008(3) -0.0016(3) 0.0026(3)
Mo2 0.0255(4) 0.0278(4) 0.0322(4) 0.0027(3) 0.0021(3) 0.0034(3)
Mo3 0.0235(4) 0.0305(4) 0.0292(4) 0.0004(3) 0.0030(3) -0.0012(3)
Mo4 0.0262(4) 0.0302(4) 0.0291(4) -0.0052(3) 0.0025(3) -0.0006(3)
Mo5 0.0254(4) 0.0340(4) 0.0252(3) 0.0029(3) -0.0005(3) -0.0008(3)
Mo6 0.0257(4) 0.0327(4) 0.0275(4) -0.0005(3) 0.0000(3) -0.0039(3)
Mo7 0.0233(4) 0.0433(5) 0.0300(4) 0.0011(3) 0.0036(3) 0.0022(3)
Mo8 0.0326(4) 0.0273(4) 0.0303(4) 0.0030(3) -0.0003(3) 0.0004(3)
Mo9 0.0337(4) 0.0356(4) 0.0290(4) -0.0056(3) 0.0036(3) 0.0069(3)
Mo10 0.0261(4) 0.0314(4) 0.0284(4) 0.0040(3) 0.0028(3) -0.0010(3)
Mo11 0.0312(4) 0.0281(4) 0.0285(4) -0.0034(3) -0.0010(3) 0.0001(3)
Mo12 0.0313(4) 0.0365(4) 0.0343(4) 0.0035(3) 0.0013(3) 0.0101(3)
V1 0.0343(8) 0.0497(10) 0.0301(7) 0.0006(7) 0.0069(6) 0.0031(7)
V2 0.0322(8) 0.0419(9) 0.0290(7) 0.0021(6) 0.0043(6) -0.0032(7)
P1 0.0260(10) 0.0268(10) 0.0259(10) 0.0004(8) 0.0019(8) 0.0008(8)
O1 0.036(3) 0.055(4) 0.048(4) -0.001(3) 0.007(3) 0.002(3)
O2 0.040(4) 0.057(4) 0.039(3) -0.001(3) 0.009(3) -0.002(3)
O3 0.050(4) 0.053(4) 0.025(3) 0.010(3) 0.006(3) -0.001(3)
O4 0.042(4) 0.044(4) 0.038(3) -0.010(3) 0.006(3) 0.003(3)
O5 0.028(3) 0.042(3) 0.034(3) 0.003(3) 0.003(2) -0.003(3)
O6 0.040(3) 0.029(3) 0.047(4) 0.010(3) 0.006(3) 0.008(3)
O7 0.038(4) 0.053(4) 0.052(4) 0.005(3) -0.001(3) 0.020(3)
O8 0.042(4) 0.035(3) 0.050(4) -0.004(3) -0.002(3) -0.001(3)
O9 0.046(4) 0.057(4) 0.045(4) -0.008(3) 0.009(3) 0.009(3)
O10 0.030(3) 0.046(4) 0.029(3) 0.001(3) 0.008(2) 0.000(3)
O11 0.043(4) 0.049(4) 0.035(3) 0.001(3) -0.002(3) -0.004(3)
O12 0.046(4) 0.036(3) 0.038(3) -0.003(3) 0.005(3) 0.007(3)
O13 0.039(3) 0.033(3) 0.045(3) 0.004(3) -0.002(3) 0.010(3)
O14 0.030(3) 0.030(3) 0.034(3) -0.002(2) 0.002(2) 0.005(2)
O15 0.030(3) 0.047(4) 0.040(3) 0.003(3) -0.001(3) 0.002(3)
O16 0.030(3) 0.037(3) 0.038(3) 0.006(3) 0.004(2) 0.001(3)
O17 0.039(3) 0.041(4) 0.037(3) 0.002(3) 0.000(3) 0.006(3)
O18 0.033(3) 0.031(3) 0.025(3) 0.000(2) 0.005(2) 0.004(2)
O19 0.033(3) 0.037(3) 0.031(3) 0.002(3) 0.002(2) 0.000(3)
O20 0.035(3) 0.043(4) 0.042(3) -0.001(3) -0.001(3) -0.008(3)
O21 0.030(3) 0.030(3) 0.029(3) -0.002(2) 0.000(2) 0.001(2)
O22 0.030(3) 0.047(4) 0.037(3) 0.003(3) 0.001(2) 0.005(3)
O23 0.034(3) 0.033(3) 0.036(3) 0.006(3) -0.003(2) 0.001(3)
O24 0.052(4) 0.054(4) 0.032(3) 0.005(3) -0.005(3) -0.005(3)
O25 0.060(4) 0.031(3) 0.036(3) 0.009(3) -0.004(3) -0.006(3)
O26 0.036(3) 0.033(3) 0.034(3) -0.002(3) 0.001(2) -0.002(3)
O27 0.033(3) 0.034(3) 0.042(3) -0.003(3) 0.005(3) -0.003(3)
O28 0.033(3) 0.050(4) 0.035(3) 0.005(3) 0.003(2) 0.003(3)
O29 0.030(3) 0.037(3) 0.035(3) -0.004(3) -0.003(2) 0.000(3)
O30 0.026(3) 0.033(3) 0.034(3) -0.003(2) 0.002(2) 0.002(2)
O31 0.028(3) 0.041(3) 0.038(3) -0.003(3) 0.005(2) -0.004(3)
O32 0.033(3) 0.026(3) 0.042(3) 0.002(3) 0.004(2) -0.001(2)
O33 0.031(3) 0.038(3) 0.034(3) -0.001(3) 0.000(2) -0.002(3)
O34 0.035(3) 0.043(4) 0.037(3) -0.003(3) 0.008(3) 0.000(3)
O35 0.040(3) 0.038(3) 0.031(3) -0.001(3) 0.005(2) 0.004(3)
O36 0.025(3) 0.044(4) 0.036(3) 0.006(3) 0.001(2) -0.001(3)
O37 0.041(3) 0.044(4) 0.035(3) 0.013(3) 0.004(3) -0.005(3)
O38 0.026(3) 0.042(3) 0.038(3) 0.005(3) -0.001(2) 0.001(3)
O39 0.030(3) 0.036(3) 0.037(3) 0.000(3) 0.003(2) 0.000(2)
O40 0.033(3) 0.035(3) 0.027(3) 0.004(2) -0.001(2) 0.002(2)
O41 0.034(3) 0.033(3) 0.028(3) -0.001(2) 0.003(2) -0.004(2)
O42 0.034(3) 0.042(3) 0.028(3) 0.001(3) 0.003(2) -0.005(3)
N1 0.054(5) 0.039(5) 0.115(6) 0.004(4) 0.014(4) -0.009(4)
C1 0.056(7) 0.038(5) 0.101(7) 0.023(5) -0.003(5) -0.006(4)
C2 0.057(7) 0.053(7) 0.117(8) 0.027(6) 0.000(6) 0.006(5)
C3 0.058(8) 0.070(8) 0.147(11) 0.040(7) -0.037(7) -0.026(6)
C4 0.059(8) 0.106(11) 0.131(11) 0.060(9) -0.012(7) -0.020(7)
C5 0.097(9) 0.041(7) 0.204(14) -0.010(7) 0.038(8) 0.014(6)
C6 0.110(11) 0.117(13) 0.216(17) -0.011(12) 0.078(10) 0.002(8)
C7 0.088(12) 0.073(11) 0.31(2) -0.009(13) 0.030(11) 0.019(8)
C8 0.140(17) 0.102(15) 0.30(3) -0.051(15) -0.032(17) -0.009(11)
C9 0.063(7) 0.042(5) 0.074(6) -0.014(4) 0.019(5) 0.001(4)
C10 0.066(8) 0.064(7) 0.112(8) -0.038(6) 0.005(6) -0.008(6)
C11 0.065(8) 0.094(9) 0.070(7) -0.037(6) -0.002(5) -0.023(6)
C12 0.117(12) 0.169(13) 0.051(7) 0.001(8) -0.015(7) -0.074(10)
C13 0.068(7) 0.057(7) 0.103(9) 0.002(6) 0.002(6) -0.021(5)
C14 0.055(6) 0.085(8) 0.074(8) 0.019(6) -0.009(5) -0.011(5)
C15 0.054(7) 0.085(9) 0.098(9) 0.022(7) -0.002(6) -0.001(5)
C16 0.070(8) 0.083(10) 0.132(12) 0.011(9) 0.022(8) 0.007(7)
N2 0.034(4) 0.046(4) 0.038(4) 0.001(3) 0.003(3) 0.010(3)
C17 0.036(5) 0.058(5) 0.047(5) 0.003(4) 0.007(4) 0.006(4)
C18 0.045(5) 0.049(5) 0.057(5) 0.006(4) -0.009(4) 0.012(4)
C19 0.065(7) 0.070(6) 0.053(6) 0.019(5) -0.024(5) -0.027(6)
C20 0.044(6) 0.065(7) 0.096(9) 0.027(6) -0.007(6) -0.011(5)
C21 0.038(4) 0.055(6) 0.051(5) 0.005(4) 0.008(4) 0.015(4)
C22 0.051(5) 0.062(7) 0.055(6) 0.003(5) 0.016(4) 0.012(5)
C23 0.046(5) 0.081(8) 0.074(7) 0.014(6) 0.023(5) 0.014(5)
C24 0.077(10) 0.192(17) 0.117(13) 0.009(11) -0.031(9) -0.022(10)
C25 0.037(5) 0.058(5) 0.050(5) -0.001(4) 0.005(4) 0.010(4)
C26 0.049(6) 0.052(5) 0.047(5) 0.005(4) 0.006(4) -0.007(4)
C27 0.039(5) 0.054(5) 0.044(5) 0.005(4) 0.002(4) -0.004(4)
C28 0.059(6) 0.045(6) 0.051(6) 0.000(5) 0.011(5) -0.001(5)
C29 0.057(5) 0.053(6) 0.037(4) 0.002(4) -0.004(4) -0.005(5)
C30 0.055(5) 0.061(6) 0.057(6) 0.004(5) -0.003(5) 0.001(5)
C31 0.067(7) 0.064(7) 0.054(6) 0.004(5) -0.012(5) -0.018(5)
C32 0.078(12) 0.055(14) 0.054(13) -0.001(10) 0.012(10) -0.011(10)
C32A 0.075(18) 0.058(9) 0.15(3) -0.009(13) -0.013(17) 0.021(13)
N3 0.037(4) 0.046(4) 0.038(4) 0.002(3) 0.011(3) 0.010(3)
C33 0.047(5) 0.048(4) 0.047(5) -0.003(4) 0.002(4) 0.013(4)
C34 0.062(7) 0.045(5) 0.110(9) -0.027(5) 0.005(6) 0.006(5)
C35 0.061(7) 0.052(6) 0.098(8) -0.010(6) 0.017(6) 0.002(5)
C36 0.084(10) 0.132(12) 0.102(10) 0.011(9) 0.030(8) 0.027(9)
C37 0.046(5) 0.051(5) 0.048(5) 0.004(4) 0.016(4) 0.009(4)
C38 0.045(5) 0.059(6) 0.048(5) -0.014(5) 0.008(4) 0.005(5)
C39 0.049(6) 0.071(7) 0.054(6) -0.009(5) 0.013(5) 0.015(5)
C40 0.081(9) 0.094(9) 0.084(9) -0.049(7) 0.009(7) 0.021(7)
C41 0.040(4) 0.060(6) 0.050(5) 0.005(5) 0.007(4) -0.001(4)
C42 0.048(5) 0.070(6) 0.043(5) -0.002(5) 0.004(4) 0.007(5)
C43 0.051(6) 0.099(8) 0.061(7) 0.010(7) -0.009(5) -0.001(6)
C44 0.102(11) 0.091(8) 0.086(9) -0.010(8) 0.007(8) -0.035(7)
C45 0.053(6) 0.066(6) 0.036(4) 0.002(4) 0.003(4) 0.016(5)
C46 0.068(7) 0.055(6) 0.039(4) -0.002(4) 0.007(4) 0.015(5)
C47 0.057(6) 0.057(6) 0.037(5) -0.002(4) 0.001(4) -0.004(5)
C48 0.064(7) 0.067(7) 0.045(5) 0.012(5) 0.015(5) 0.006(6)
N4 0.118(12) 0.144(13) 0.146(13) 0.018(10) 0.013(10) -0.046(10)
C49 0.083(10) 0.122(13) 0.098(11) 0.008(10) 0.021(8) -0.016(9)
C50 0.093(11) 0.119(11) 0.104(11) -0.005(9) 0.004(9) -0.027(9)

loop_
_atom_type_symbol
_atom_type_description
_atom_type_scat_dispersion_real
_atom_type_scat_dispersion_imag
_atom_type_scat_source
C C 0.0033 0.0016 'International Tables Vol C Tables 4.2.6.8 and 6.1.1.4'
H H 0.0000 0.0000 'International Tables Vol C Tables 4.2.6.8 and 6.1.1.4'
N N 0.0061 0.0033 'International Tables Vol C Tables 4.2.6.8 and 6.1.1.4'
O O 0.0106 0.0060 'International Tables Vol C Tables 4.2.6.8 and 6.1.1.4'
P P 0.0854 0.0763 'International Tables Vol C Tables 4.2.6.8 and 6.1.1.4'
V V 0.2702 0.4354 'International Tables Vol C Tables 4.2.6.8 and 6.1.1.4'
Mo Mo -2.8890 0.5675 'International Tables Vol C Tables 4.2.6.8 and 6.1.1.4'

loop_
_geom_angle_atom_site_label_1
_geom_angle_atom_site_label_2
_geom_angle_atom_site_label_3
_geom_angle
O14 Mo1 O24 169.2(2)
O14 Mo1 O29 73.2(2)
O14 Mo1 O34 82.7(2)
O14 Mo1 O35 69.69(19)
O14 Mo1 O36 85.4(2)
O24 Mo1 O29 101.2(3)
O24 Mo1 O34 102.0(3)
O24 Mo1 O35 101.7(3)
O24 Mo1 O36 104.4(3)
O29 Mo1 O34 155.7(2)
O29 Mo1 O35 91.6(2)
O29 Mo1 O36 94.0(2)
O34 Mo1 O35 77.1(2)
O34 Mo1 O36 86.8(2)
O35 Mo1 O36 151.6(2)
O6 Mo2 O18 170.5(2)
O6 Mo2 O26 100.7(3)
O6 Mo2 O27 102.6(2)
O6 Mo2 O30 102.6(2)
O6 Mo2 O36 104.3(3)
O18 Mo2 O26 71.24(19)
O18 Mo2 O27 82.2(2)
O18 Mo2 O30 72.25(19)
O18 Mo2 O36 84.15(19)
O26 Mo2 O27 86.6(2)
O26 Mo2 O30 85.2(2)
O26 Mo2 O36 154.9(2)
O27 Mo2 O30 154.5(2)
O27 Mo2 O36 85.3(2)
O30 Mo2 O36 92.0(2)
O18 Mo3 O19 83.20(19)
O18 Mo3 O30 73.33(19)
O18 Mo3 O31 168.6(2)
O18 Mo3 O39 86.5(2)
O18 Mo3 O41 69.33(18)
O19 Mo3 O30 156.4(2)
O19 Mo3 O31 100.7(2)
O19 Mo3 O39 86.5(2)
O19 Mo3 O41 77.7(2)
O30 Mo3 O31 101.8(2)
O30 Mo3 O39 94.5(2)
O30 Mo3 O41 91.3(2)
O31 Mo3 O39 104.3(2)
O31 Mo3 O41 100.9(2)
O39 Mo3 O41 152.3(2)
O4 Mo4 O18 169.4(2)
O4 Mo4 O26 101.8(3)
O4 Mo4 O32 104.1(3)
O4 Mo4 O41 101.4(2)
O4 Mo4 O42 99.3(2)
O18 Mo4 O26 73.8(2)
O18 Mo4 O32 86.1(2)
O18 Mo4 O41 69.38(19)
O18 Mo4 O42 83.95(19)
O26 Mo4 O32 96.2(2)
O26 Mo4 O41 91.3(2)
O26 Mo4 O42 157.3(2)
O32 Mo4 O41 151.2(2)
O32 Mo4 O42 86.5(2)
O41 Mo4 O42 76.4(2)
O5 Mo5 O11 103.6(3)
O5 Mo5 O22 94.0(2)
O5 Mo5 O33 151.4(2)
O5 Mo5 O40 85.4(2)
O5 Mo5 O42 86.5(2)
O11 Mo5 O22 101.6(3)
O11 Mo5 O33 103.0(2)
O11 Mo5 O40 169.7(2)
O11 Mo5 O42 102.1(3)
O22 Mo5 O33 90.9(2)
O22 Mo5 O40 72.6(2)
O22 Mo5 O42 155.5(2)
O33 Mo5 O40 69.20(19)
O33 Mo5 O42 77.8(2)
O40 Mo5 O42 83.08(19)
O5 Mo6 O16 156.6(2)
O5 Mo6 O20 101.8(3)
O5 Mo6 O21 85.4(2)
O5 Mo6 O32 86.7(2)
O5 Mo6 O38 92.4(2)
O16 Mo6 O20 101.6(3)
O16 Mo6 O21 71.5(2)
O16 Mo6 O32 86.4(2)
O16 Mo6 O38 84.4(2)
O20 Mo6 O21 171.8(2)
O20 Mo6 O32 102.4(2)
O20 Mo6 O38 102.6(3)
O21 Mo6 O32 81.87(19)
O21 Mo6 O38 72.9(2)
O32 Mo6 O38 154.7(2)
O1 Mo7 O10 102.5(3)
O1 Mo7 O15 103.9(3)
O1 Mo7 O21 169.8(2)
O1 Mo7 O28 101.6(3)
O1 Mo7 O38 101.5(3)
O10 Mo7 O15 151.3(2)
O10 Mo7 O21 69.37(18)
O10 Mo7 O28 77.3(2)
O10 Mo7 O38 90.7(2)
O15 Mo7 O21 85.4(2)
O15 Mo7 O28 86.4(2)
O15 Mo7 O38 94.9(2)
O21 Mo7 O28 82.96(19)
O21 Mo7 O38 73.1(2)
O28 Mo7 O38 155.8(2)
O13 Mo8 O19 157.8(2)
O13 Mo8 O23 96.5(2)
O13 Mo8 O25 101.1(3)
O13 Mo8 O33 91.5(2)
O13 Mo8 O40 74.9(2)
O19 Mo8 O23 87.0(2)
O19 Mo8 O25 99.3(3)
O19 Mo8 O33 76.1(2)
O19 Mo8 O40 83.53(19)
O23 Mo8 O25 103.9(3)
O23 Mo8 O33 151.8(2)
O23 Mo8 O40 86.3(2)
O25 Mo8 O33 101.0(2)
O25 Mo8 O40 169.5(2)
O33 Mo8 O40 69.74(19)
O9 Mo9 O12 101.7(3)
O9 Mo9 O14 169.0(2)
O9 Mo9 O17 105.2(3)
O9 Mo9 O28 98.4(3)
O9 Mo9 O35 99.9(3)
O12 Mo9 O14 74.4(2)
O12 Mo9 O17 96.7(3)
O12 Mo9 O28 158.0(2)
O12 Mo9 O35 91.7(2)
O14 Mo9 O17 85.6(2)
O14 Mo9 O28 84.2(2)
O14 Mo9 O35 70.24(19)
O17 Mo9 O28 86.5(2)
O17 Mo9 O35 151.2(2)
O28 Mo9 O35 76.0(2)
O10 Mo10 O16 91.5(2)
O10 Mo10 O21 70.27(19)
O10 Mo10 O27 152.9(2)
O10 Mo10 O34 76.3(2)
O10 Mo10 O37 99.9(2)
O16 Mo10 O21 74.8(2)
O16 Mo10 O27 96.7(2)
O16 Mo10 O34 157.6(2)
O16 Mo10 O37 101.6(3)
O21 Mo10 O27 87.0(2)
O21 Mo10 O34 83.3(2)
O21 Mo10 O37 169.2(2)
O27 Mo10 O34 86.9(2)
O27 Mo10 O37 103.6(3)
O34 Mo10 O37 99.0(3)
O8 Mo11 O12 101.5(3)
O8 Mo11 O14 171.3(2)
O8 Mo11 O23 103.5(3)
O8 Mo11 O29 102.7(3)
O8 Mo11 O39 102.8(3)
O12 Mo11 O14 71.1(2)
O12 Mo11 O23 86.1(2)
O12 Mo11 O29 85.2(2)
O12 Mo11 O39 155.5(2)
O14 Mo11 O23 80.9(2)
O14 Mo11 O29 72.6(2)
O14 Mo11 O39 84.9(2)
O23 Mo11 O29 153.6(2)
O23 Mo11 O39 85.4(2)
O29 Mo11 O39 92.4(2)
O7 Mo12 O13 100.8(3)
O7 Mo12 O15 103.5(3)
O7 Mo12 O17 103.5(3)
O7 Mo12 O22 103.1(3)
O7 Mo12 O40 171.3(3)
O13 Mo12 O15 155.5(2)
O13 Mo12 O17 86.3(2)
O13 Mo12 O22 85.0(2)
O13 Mo12 O40 71.70(19)
O15 Mo12 O17 85.0(2)
O15 Mo12 O22 92.5(2)
O15 Mo12 O40 84.3(2)
O17 Mo12 O22 153.1(2)
O17 Mo12 O40 80.9(2)
O22 Mo12 O40 72.2(2)
O2 V1 O10 108.7(3)
O2 V1 O28 121.2(3)
O2 V1 O34 121.4(3)
O2 V1 O35 109.6(3)
O10 V1 O28 80.9(2)
O10 V1 O34 79.4(2)
O10 V1 O35 141.6(2)
O28 V1 O34 117.4(2)
O28 V1 O35 80.1(2)
O34 V1 O35 80.4(2)
O3 V2 O19 120.0(3)
O3 V2 O33 108.8(3)
O3 V2 O41 109.6(3)
O3 V2 O42 121.6(3)
O19 V2 O33 79.7(2)
O19 V2 O41 81.2(2)
O19 V2 O42 118.4(2)
O33 V2 O41 141.5(2)
O33 V2 O42 80.8(2)
O41 V2 O42 79.4(2)
O14 P1 O18 108.6(3)
O14 P1 O21 110.2(3)
O14 P1 O40 110.0(3)
O18 P1 O21 109.7(3)
O18 P1 O40 110.3(3)
O21 P1 O40 108.0(3)
Mo5 O5 Mo6 152.6(3)
Mo7 O10 Mo10 123.6(2)
Mo7 O10 V1 99.4(2)
Mo10 O10 V1 100.7(2)
Mo9 O12 Mo11 127.1(3)
Mo8 O13 Mo12 126.5(3)
Mo1 O14 Mo9 93.11(17)
Mo1 O14 Mo11 85.98(16)
Mo1 O14 P1 126.0(3)
Mo9 O14 Mo11 87.36(17)
Mo9 O14 P1 125.3(3)
Mo11 O14 P1 127.0(3)
Mo7 O15 Mo12 154.5(3)
Mo6 O16 Mo10 126.4(3)
Mo9 O17 Mo12 154.6(3)
Mo2 O18 Mo3 86.14(16)
Mo2 O18 Mo4 87.22(16)
Mo2 O18 P1 127.0(3)
Mo3 O18 Mo4 93.16(16)
Mo3 O18 P1 126.1(3)
Mo4 O18 P1 125.1(3)
Mo3 O19 Mo8 143.5(3)
Mo3 O19 V2 101.7(2)
Mo8 O19 V2 103.6(2)
Mo6 O21 Mo7 85.74(16)
Mo6 O21 Mo10 87.31(17)
Mo6 O21 P1 126.8(3)
Mo7 O21 Mo10 92.81(17)
Mo7 O21 P1 126.5(3)
Mo10 O21 P1 125.3(3)
Mo5 O22 Mo12 129.4(3)
Mo8 O23 Mo11 153.5(3)
Mo2 O26 Mo4 127.7(3)
Mo2 O27 Mo10 152.5(3)
Mo7 O28 Mo9 142.9(3)
Mo7 O28 V1 102.1(3)
Mo9 O28 V1 103.3(3)
Mo1 O29 Mo11 128.1(3)
Mo2 O30 Mo3 128.2(3)
Mo4 O32 Mo6 153.0(3)
Mo5 O33 Mo8 124.1(3)
Mo5 O33 V2 99.8(2)
Mo8 O33 V2 100.5(2)
Mo1 O34 Mo10 143.6(3)
Mo1 O34 V1 102.4(3)
Mo10 O34 V1 103.6(3)
Mo1 O35 Mo9 123.0(3)
Mo1 O35 V1 99.8(2)
Mo9 O35 V1 100.6(2)
Mo1 O36 Mo2 154.2(3)
Mo6 O38 Mo7 128.2(3)
Mo3 O39 Mo11 153.2(3)
Mo5 O40 Mo8 92.93(17)
Mo5 O40 Mo12 85.75(16)
Mo5 O40 P1 127.0(3)
Mo8 O40 Mo12 86.95(17)
Mo8 O40 P1 124.7(3)
Mo12 O40 P1 127.1(3)
Mo3 O41 Mo4 124.2(2)
Mo3 O41 V2 99.0(2)
Mo4 O41 V2 101.3(2)
Mo4 O42 Mo5 143.8(3)
Mo4 O42 V2 102.8(2)
Mo5 O42 V2 101.4(3)
C1 N1 C5 110.5(8)
C1 N1 C9 106.7(7)
C1 N1 C13 109.6(8)
C5 N1 C9 111.9(8)
C5 N1 C13 106.1(7)
C9 N1 C13 112.1(8)
N1 C1 C2 116.2(8)
C1 C2 C3 111.9(8)
C2 C3 C4 116.3(10)
N1 C5 C6 113.2(9)
C5 C6 C7 121.3(12)
C6 C7 C8 110.8(15)
N1 C9 C10 117.1(8)
C9 C10 C11 110.7(8)
C10 C11 C12 114.7(10)
N1 C13 C14 117.6(8)
C13 C14 C15 107.5(9)
C14 C15 C16 112.2(10)
C17 N2 C21 109.6(6)
C17 N2 C25 107.9(6)
C17 N2 C29 111.0(6)
C21 N2 C25 109.3(6)
C21 N2 C29 109.4(6)
C25 N2 C29 109.7(6)
N2 C17 C18 117.0(7)
C17 C18 C19 111.6(7)
C18 C19 C20 117.6(9)
N2 C21 C22 117.9(7)
C21 C22 C23 113.0(8)
C22 C23 C24 113.9(10)
N2 C25 C26 115.7(7)
C25 C26 C27 113.1(7)
C26 C27 C28 113.2(7)
N2 C29 C30 117.4(7)
C29 C30 C31 111.3(8)
C30 C31 C32 113.1(11)
C30 C31 C32A 114.0(12)
C33 N3 C37 110.0(6)
C33 N3 C41 108.7(6)
C33 N3 C45 111.5(6)
C37 N3 C41 110.8(6)
C37 N3 C45 107.4(6)
C41 N3 C45 108.5(6)
N3 C33 C34 114.9(7)
C33 C34 C35 110.6(8)
C34 C35 C36 113.8(10)
N3 C37 C38 116.3(7)
C37 C38 C39 110.1(7)
C38 C39 C40 114.9(8)
N3 C41 C42 117.0(7)
C41 C42 C43 111.2(7)
C42 C43 C44 113.8(9)
N3 C45 C46 118.1(7)
C45 C46 C47 109.8(7)
C46 C47 C48 112.7(8)
N4 C49 C50 177.4(19)
N1 C1 H1A 108.2
N1 C1 H1B 108.2
H1A C1 H1B 107.4
H1A C1 C2 108.2
H1B C1 C2 108.2
C1 C2 H2A 109.2
C1 C2 H2B 109.2
H2A C2 H2B 107.9
H2A C2 C3 109.2
H2B C2 C3 109.2
C2 C3 H3A 108.2
C2 C3 H3B 108.2
H3A C3 H3B 107.4
H3A C3 C4 108.2
H3B C3 C4 108.2
C3 C4 H4A 109.5
C3 C4 H4B 109.5
C3 C4 H4C 109.5
H4A C4 H4B 109.5
H4A C4 H4C 109.5
H4B C4 H4C 109.5
N1 C5 H5A 108.9
N1 C5 H5B 108.9
H5A C5 H5B 107.8
H5A C5 C6 108.9
H5B C5 C6 108.9
C5 C6 H6A 107.0
C5 C6 H6B 107.0
H6A C6 H6B 106.7
H6A C6 C7 107.0
H6B C6 C7 107.0
C6 C7 H7A 109.5
C6 C7 H7B 109.5
H7A C7 H7B 108.1
H7A C7 C8 109.5
H7B C7 C8 109.5
C7 C8 H8A 109.5
C7 C8 H8B 109.5
C7 C8 H8C 109.5
H8A C8 H8B 109.5
H8A C8 H8C 109.5
H8B C8 H8C 109.5
N1 C9 H9A 108.0
N1 C9 H9B 108.0
H9A C9 H9B 107.3
H9A C9 C10 108.0
H9B C9 C10 108.0
C9 C10 H10A 109.5
C9 C10 H10B 109.5
H10A C10 H10B 108.1
H10A C10 C11 109.5
H10B C10 C11 109.5
C10 C11 H11A 108.6
C10 C11 H11B 108.6
H11A C11 H11B 107.6
H11A C11 C12 108.6
H11B C11 C12 108.6
C11 C12 H12A 109.5
C11 C12 H12B 109.5
C11 C12 H12C 109.5
H12A C12 H12B 109.5
H12A C12 H12C 109.5
H12B C12 H12C 109.5
N1 C13 H13A 107.9
N1 C13 H13B 107.9
H13A C13 H13B 107.2
H13A C13 C14 107.9
H13B C13 C14 107.9
C13 C14 H14A 110.2
C13 C14 H14B 110.2
H14A C14 H14B 108.5
H14A C14 C15 110.2
H14B C14 C15 110.2
C14 C15 H15A 109.2
C14 C15 H15B 109.2
H15A C15 H15B 107.9
H15A C15 C16 109.2
H15B C15 C16 109.2
C15 C16 H16A 109.5
C15 C16 H16B 109.5
C15 C16 H16C 109.5
H16A C16 H16B 109.5
H16A C16 H16C 109.5
H16B C16 H16C 109.5
N2 C17 H17A 108.1
N2 C17 H17B 108.1
H17A C17 H17B 107.3
H17A C17 C18 108.1
H17B C17 C18 108.1
C17 C18 H18A 109.3
C17 C18 H18B 109.3
H18A C18 H18B 108.0
H18A C18 C19 109.3
H18B C18 C19 109.3
C18 C19 H19A 107.9
C18 C19 H19B 107.9
H19A C19 H19B 107.2
H19A C19 C20 107.9
H19B C19 C20 107.9
C19 C20 H20A 109.5
C19 C20 H20B 109.5
C19 C20 H20C 109.5
H20A C20 H20B 109.5
H20A C20 H20C 109.5
H20B C20 H20C 109.5
N2 C21 H21A 107.8
N2 C21 H21B 107.8
H21A C21 H21B 107.2
H21A C21 C22 107.8
H21B C21 C22 107.8
C21 C22 H22A 109.0
C21 C22 H22B 109.0
H22A C22 H22B 107.8
H22A C22 C23 109.0
H22B C22 C23 109.0
C22 C23 H23A 108.8
C22 C23 H23B 108.8
H23A C23 H23B 107.7
H23A C23 C24 108.8
H23B C23 C24 108.8
C23 C24 H24A 109.5
C23 C24 H24B 109.5
C23 C24 H24C 109.5
H24A C24 H24B 109.5
H24A C24 H24C 109.5
H24B C24 H24C 109.5
N2 C25 H25A 108.4
N2 C25 H25B 108.4
H25A C25 H25B 107.4
H25A C25 C26 108.4
H25B C25 C26 108.4
C25 C26 H26A 109.0
C25 C26 H26B 109.0
H26A C26 H26B 107.8
H26A C26 C27 109.0
H26B C26 C27 109.0
C26 C27 H27A 108.9
C26 C27 H27B 108.9
H27A C27 H27B 107.8
H27A C27 C28 108.9
H27B C27 C28 108.9
C27 C28 H28A 109.5
C27 C28 H28B 109.5
C27 C28 H28C 109.5
H28A C28 H28B 109.5
H28A C28 H28C 109.5
H28B C28 H28C 109.5
N2 C29 H29A 107.9
N2 C29 H29B 107.9
H29A C29 H29B 107.2
H29A C29 C30 107.9
H29B C29 C30 107.9
C29 C30 H30A 109.4
C29 C30 H30B 109.4
H30A C30 H30B 108.0
H30A C30 C31 109.4
H30B C30 C31 109.4
C30 C31 H31A 109.0
C30 C31 H31B 109.0
C30 C31 H31C 108.7
C30 C31 H31D 108.7
H31A C31 H31B 107.8
H31A C31 C32 109.0
H31B C31 C32 109.0
H31C C31 H31D 107.6
H31C C31 C32A 108.7
H31D C31 C32A 108.7
C31 C32 H32A 109.5
C31 C32 H32B 109.5
C31 C32 H32C 109.5
H32A C32 H32B 109.5
H32A C32 H32C 109.5
H32B C32 H32C 109.5
C31 C32A H32D 109.5
C31 C32A H32E 109.5
C31 C32A H32F 109.5
H32D C32A H32E 109.5
H32D C32A H32F 109.5
H32E C32A H32F 109.5
N3 C33 H33A 108.5
N3 C33 H33B 108.5
H33A C33 H33B 107.5
H33A C33 C34 108.5
H33B C33 C34 108.5
C33 C34 H34A 109.5
C33 C34 H34B 109.5
H34A C34 H34B 108.1
H34A C34 C35 109.5
H34B C34 C35 109.5
C34 C35 H35A 108.8
C34 C35 H35B 108.8
H35A C35 H35B 107.7
H35A C35 C36 108.8
H35B C35 C36 108.8
C35 C36 H36A 109.5
C35 C36 H36B 109.5
C35 C36 H36C 109.5
H36A C36 H36B 109.5
H36A C36 H36C 109.5
H36B C36 H36C 109.5
N3 C37 H37A 108.2
N3 C37 H37B 108.2
H37A C37 H37B 107.4
H37A C37 C38 108.2
H37B C37 C38 108.2
C37 C38 H38A 109.6
C37 C38 H38B 109.6
H38A C38 H38B 108.2
H38A C38 C39 109.6
H38B C38 C39 109.6
C38 C39 H39A 108.5
C38 C39 H39B 108.5
H39A C39 H39B 107.5
H39A C39 C40 108.5
H39B C39 C40 108.5
C39 C40 H40A 109.5
C39 C40 H40B 109.5
C39 C40 H40C 109.5
H40A C40 H40B 109.5
H40A C40 H40C 109.5
H40B C40 H40C 109.5
N3 C41 H41A 108.0
N3 C41 H41B 108.0
H41A C41 H41B 107.3
H41A C41 C42 108.0
H41B C41 C42 108.0
C41 C42 H42A 109.4
C41 C42 H42B 109.4
H42A C42 H42B 108.0
H42A C42 C43 109.4
H42B C42 C43 109.4
C42 C43 H43A 108.8
C42 C43 H43B 108.8
H43A C43 H43B 107.7
H43A C43 C44 108.8
H43B C43 C44 108.8
C43 C44 H44A 109.5
C43 C44 H44B 109.5
C43 C44 H44C 109.5
H44A C44 H44B 109.5
H44A C44 H44C 109.5
H44B C44 H44C 109.5
N3 C45 H45A 107.8
N3 C45 H45B 107.8
H45A C45 H45B 107.1
H45A C45 C46 107.8
H45B C45 C46 107.8
C45 C46 H46A 109.7
C45 C46 H46B 109.7
H46A C46 H46B 108.2
H46A C46 C47 109.7
H46B C46 C47 109.7
C46 C47 H47A 109.0
C46 C47 H47B 109.0
H47A C47 H47B 107.8
H47A C47 C48 109.0
H47B C47 C48 109.0
C47 C48 H48A 109.5
C47 C48 H48B 109.5
C47 C48 H48C 109.5
H48A C48 H48B 109.5
H48A C48 H48C 109.5
H48B C48 H48C 109.5
C49 C50 H50A 109.5
C49 C50 H50B 109.5
C49 C50 H50C 109.5
H50A C50 H50B 109.5
H50A C50 H50C 109.5
H50B C50 H50C 109.5

loop_
_geom_bond_atom_site_label_1
_geom_bond_atom_site_label_2
_geom_bond_distance
Mo1 O14 2.490(5)
Mo1 O24 1.660(6)
Mo1 O29 1.876(5)
Mo1 O34 2.026(6)
Mo1 O35 2.039(5)
Mo1 O36 1.867(5)
Mo2 O6 1.661(5)
Mo2 O18 2.491(5)
Mo2 O26 1.983(5)
Mo2 O27 1.975(5)
Mo2 O30 1.903(5)
Mo2 O36 1.891(6)
Mo3 O18 2.471(5)
Mo3 O19 2.033(5)
Mo3 O30 1.864(5)
Mo3 O31 1.667(5)
Mo3 O39 1.865(5)
Mo3 O41 2.038(5)
Mo4 O4 1.670(5)
Mo4 O18 2.476(5)
Mo4 O26 1.833(5)
Mo4 O32 1.824(5)
Mo4 O41 2.028(5)
Mo4 O42 2.043(5)
Mo5 O5 1.874(5)
Mo5 O11 1.674(5)
Mo5 O22 1.863(5)
Mo5 O33 2.028(5)
Mo5 O40 2.501(5)
Mo5 O42 2.030(6)
Mo6 O5 1.890(5)
Mo6 O16 1.995(5)
Mo6 O20 1.663(5)
Mo6 O21 2.493(5)
Mo6 O32 1.968(5)
Mo6 O38 1.903(5)
Mo7 O1 1.674(6)
Mo7 O10 2.036(5)
Mo7 O15 1.848(6)
Mo7 O21 2.501(5)
Mo7 O28 2.034(6)
Mo7 O38 1.874(6)
Mo8 O13 1.831(6)
Mo8 O19 2.023(5)
Mo8 O23 1.818(5)
Mo8 O25 1.687(6)
Mo8 O33 2.047(5)
Mo8 O40 2.464(5)
Mo9 O9 1.675(6)
Mo9 O12 1.831(6)
Mo9 O14 2.458(5)
Mo9 O17 1.825(5)
Mo9 O28 2.041(6)
Mo9 O35 2.048(5)
Mo10 O10 2.039(5)
Mo10 O16 1.832(5)
Mo10 O21 2.457(5)
Mo10 O27 1.836(5)
Mo10 O34 2.024(6)
Mo10 O37 1.686(5)
Mo11 O8 1.666(6)
Mo11 O12 1.989(6)
Mo11 O14 2.496(5)
Mo11 O23 1.981(5)
Mo11 O29 1.905(5)
Mo11 O39 1.900(5)
Mo12 O7 1.662(6)
Mo12 O13 1.990(6)
Mo12 O15 1.907(6)
Mo12 O17 1.964(5)
Mo12 O22 1.897(5)
Mo12 O40 2.495(5)
V1 O2 1.603(6)
V1 O10 1.998(6)
V1 O28 1.922(6)
V1 O34 1.930(6)
V1 O35 1.992(6)
V2 O3 1.594(5)
V2 O19 1.925(5)
V2 O33 1.989(5)
V2 O41 1.998(5)
V2 O42 1.940(5)
P1 O14 1.531(5)
P1 O18 1.537(5)
P1 O21 1.531(5)
P1 O40 1.531(5)
N1 C1 1.510(9)
N1 C5 1.536(10)
N1 C9 1.516(9)
N1 C13 1.522(9)
C1 C2 1.515(10)
C2 C3 1.492(11)
C3 C4 1.491(11)
C5 C6 1.499(12)
C6 C7 1.499(12)
C7 C8 1.420(13)
C9 C10 1.513(10)
C10 C11 1.523(11)
C11 C12 1.487(11)
C13 C14 1.503(11)
C14 C15 1.532(10)
C15 C16 1.458(11)
N2 C17 1.519(8)
N2 C21 1.523(8)
N2 C25 1.541(8)
N2 C29 1.511(8)
C17 C18 1.510(9)
C18 C19 1.502(10)
C19 C20 1.463(10)
C21 C22 1.497(9)
C22 C23 1.517(10)
C23 C24 1.464(11)
C25 C26 1.513(9)
C26 C27 1.528(9)
C27 C28 1.489(9)
C29 C30 1.489(10)
C30 C31 1.538(10)
C31 C32 1.462(12)
C31 C32A 1.453(13)
N3 C33 1.518(8)
N3 C37 1.518(8)
N3 C41 1.529(8)
N3 C45 1.519(8)
C33 C34 1.502(10)
C34 C35 1.526(10)
C35 C36 1.448(11)
C37 C38 1.526(9)
C38 C39 1.509(9)
C39 C40 1.482(10)
C41 C42 1.508(9)
C42 C43 1.521(10)
C43 C44 1.490(11)
C45 C46 1.526(9)
C46 C47 1.516(9)
C47 C48 1.489(9)
N4 C49 1.158(17)
C49 C50 1.486(19)
C1 H1A 0.990
C1 H1B 0.990
C2 H2A 0.990
C2 H2B 0.990
C3 H3A 0.990
C3 H3B 0.990
C4 H4A 0.980
C4 H4B 0.980
C4 H4C 0.980
C5 H5A 0.990
C5 H5B 0.990
C6 H6A 0.990
C6 H6B 0.990
C7 H7A 0.990
C7 H7B 0.990
C8 H8A 0.980
C8 H8B 0.980
C8 H8C 0.980
C9 H9A 0.990
C9 H9B 0.990
C10 H10A 0.990
C10 H10B 0.990
C11 H11A 0.990
C11 H11B 0.990
C12 H12A 0.980
C12 H12B 0.980
C12 H12C 0.980
C13 H13A 0.990
C13 H13B 0.990
C14 H14A 0.990
C14 H14B 0.990
C15 H15A 0.990
C15 H15B 0.990
C16 H16A 0.980
C16 H16B 0.980
C16 H16C 0.980
C17 H17A 0.990
C17 H17B 0.990
C18 H18A 0.990
C18 H18B 0.990
C19 H19A 0.990
C19 H19B 0.990
C20 H20A 0.980
C20 H20B 0.980
C20 H20C 0.980
C21 H21A 0.990
C21 H21B 0.990
C22 H22A 0.990
C22 H22B 0.990
C23 H23A 0.990
C23 H23B 0.990
C24 H24A 0.980
C24 H24B 0.980
C24 H24C 0.980
C25 H25A 0.990
C25 H25B 0.990
C26 H26A 0.990
C26 H26B 0.990
C27 H27A 0.990
C27 H27B 0.990
C28 H28A 0.980
C28 H28B 0.980
C28 H28C 0.980
C29 H29A 0.990
C29 H29B 0.990
C30 H30A 0.990
C30 H30B 0.990
C31 H31A 0.990
C31 H31B 0.990
C31 H31C 0.990
C31 H31D 0.990
C32 H32A 0.980
C32 H32B 0.980
C32 H32C 0.980
C32A H32D 0.980
C32A H32E 0.980
C32A H32F 0.980
C33 H33A 0.990
C33 H33B 0.990
C34 H34A 0.990
C34 H34B 0.990
C35 H35A 0.990
C35 H35B 0.990
C36 H36A 0.980
C36 H36B 0.980
C36 H36C 0.980
C37 H37A 0.990
C37 H37B 0.990
C38 H38A 0.990
C38 H38B 0.990
C39 H39A 0.990
C39 H39B 0.990
C40 H40A 0.980
C40 H40B 0.980
C40 H40C 0.980
C41 H41A 0.990
C41 H41B 0.990
C42 H42A 0.990
C42 H42B 0.990
C43 H43A 0.990
C43 H43B 0.990
C44 H44A 0.980
C44 H44B 0.980
C44 H44C 0.980
C45 H45A 0.990
C45 H45B 0.990
C46 H46A 0.990
C46 H46B 0.990
C47 H47A 0.990
C47 H47B 0.990
C48 H48A 0.980
C48 H48B 0.980
C48 H48C 0.980
C50 H50A 0.980
C50 H50B 0.980
C50 H50C 0.980
